data_7707234
loop_
_publ_author_name
'Protchenko, Andrey V.'
'Fuentes, M \'Angeles'
'Hicks, Jamie'
'McManus, Caitil\'in'
'Tirfoin, R\'emi'
'Aldridge, Simon'

_publ_section_title
;
 Reactions of a diborylstannylene with CO<sub>2</sub> and N<sub>2</sub>O:
 diboration of carbon dioxide by a main group bis(boryl) complex.
;
_journal_issue 26
_journal_name_full 'Dalton transactions (Cambridge, England : 2003)'
_journal_page_first 9059
_journal_page_last 9067
_journal_paper_doi 10.1039/d1dt01216a
_journal_volume 50
_journal_year 2021
_chemical_absolute_configuration unk
_chemical_formula_moiety 'C106 H144.00 B4 N8 O4'
_chemical_formula_sum 'C106 H144 B4 N8 O4'
_chemical_formula_weight 1637.60
_space_group_IT_number 19
_space_group_name_Hall 'P 2ac 2ab'
_space_group_name_H-M_alt 'P 21 21 21'
_symmetry_cell_setting orthorhombic
_symmetry_space_group_name_Hall 'P 2ac 2ab'
_symmetry_space_group_name_H-M 'P 21 21 21'
_atom_sites_solution_hydrogens difmap
_atom_sites_solution_primary other
_audit_creation_date 2014-11-04
_audit_creation_method CRYSTALS_ver_14.43
_audit_update_record
;
2021-04-13 deposited with the CCDC.	2021-04-27 downloaded from the CCDC.
;
_cell_angle_alpha 90
_cell_angle_beta 90
_cell_angle_gamma 90
_cell_formula_units_Z 4
_cell_length_a 12.4748(3)
_cell_length_b 20.5322(4)
_cell_length_c 39.6202(9)
_cell_measurement_reflns_used 14515
_cell_measurement_temperature 150
_cell_measurement_theta_max 76
_cell_measurement_theta_min 3
_cell_volume 10148.1(4)
_computing_cell_refinement 'CrysAlis, (Oxford Diffraction, 2002)'
_computing_data_collection 'SuperNova, (Oxford Diffraction, 2010)'
_computing_data_reduction 'CrysAlis, (Oxford Diffraction, 2002)'
_computing_molecular_graphics 'CAMERON (Watkin et al., 1996)'
_computing_publication_material 'CRYSTALS (Betteridge et al., 2003)'
_computing_structure_refinement 'CRYSTALS (Betteridge et al., 2003)'
_computing_structure_solution 'Superflip (Palatinus & Chapuis, 2007)'
_diffrn_ambient_temperature 150
_diffrn_measured_fraction_theta_full 0.998
_diffrn_measured_fraction_theta_max 0.993
_diffrn_measurement_device Area
_diffrn_measurement_device_type 'Oxford Diffraction SuperNova'
_diffrn_measurement_method \w
_diffrn_radiation_monochromator graphite
_diffrn_radiation_type 'Cu K\a'
_diffrn_radiation_wavelength 1.54180
_diffrn_reflns_av_R_equivalents 0.037
_diffrn_reflns_limit_h_max 15
_diffrn_reflns_limit_h_min -15
_diffrn_reflns_limit_k_max 25
_diffrn_reflns_limit_k_min 0
_diffrn_reflns_limit_l_max 49
_diffrn_reflns_limit_l_min 0
_diffrn_reflns_number 20316
_diffrn_reflns_theta_full 75.037
_diffrn_reflns_theta_max 76.569
_diffrn_reflns_theta_min 3.100
_diffrn_standards_number 0
_exptl_absorpt_coefficient_mu 0.488
_exptl_absorpt_correction_T_max 0.94
_exptl_absorpt_correction_T_min 0.76
_exptl_absorpt_correction_type multi-scan
_exptl_absorpt_process_details 'CrysAlis, (Oxford Diffraction, 2002)'
_exptl_crystal_colour colourless
_exptl_crystal_density_diffrn 1.072
_exptl_crystal_density_method 'not measured'
_exptl_crystal_description block
_exptl_crystal_F_000 3552
_exptl_crystal_size_max 0.250
_exptl_crystal_size_mid 0.190
_exptl_crystal_size_min 0.120
_refine_diff_density_max 0.83
_refine_diff_density_min -0.44
_refine_ls_extinction_method None
_refine_ls_goodness_of_fit_ref 0.9963
_refine_ls_hydrogen_treatment constr
_refine_ls_matrix_type full
_refine_ls_number_parameters 1228
_refine_ls_number_reflns 20233
_refine_ls_number_restraints 328
_refine_ls_R_factor_all 0.0812
_refine_ls_R_factor_gt 0.0714
_refine_ls_shift/su_max 0.0004946
_refine_ls_shift/su_mean 0.0000304
_refine_ls_structure_factor_coef Fsqd
_refine_ls_weighting_details
;
 Method= Modified Sheldrick 
 w=1/[\s^2^(F^2^) + ( 0.07P)^2^ + 7.36P] 
 ,where P=(max(Fo^2^,0) + 2Fc^2^)/3 
;
_refine_ls_weighting_scheme calc
_refine_ls_wR_factor_all 0.1889
_refine_ls_wR_factor_gt 0.1812
_refine_ls_wR_factor_ref 0.1889
_reflns_limit_h_max 15
_reflns_limit_h_min -15
_reflns_limit_k_max 25
_reflns_limit_k_min 0
_reflns_limit_l_max 49
_reflns_limit_l_min 0
_reflns_number_gt 17328
_reflns_number_total 20316
_reflns_threshold_expression I>2.0\s(I)
_oxford_diffrn_Wilson_B_factor 3.51
_oxford_diffrn_Wilson_scale 0.62
_oxford_refine_ls_r_factor_ref 0.0811
_oxford_refine_ls_scale 1.452(6)
_oxford_reflns_number_all 20234
_oxford_reflns_threshold_expression_ref I>-3.0\s(I)
_oxford_structure_analysis_title '318APRT14 in P 21 21 21'
_cod_data_source_file d1dt01216a2.cif
_cod_data_source_block 318APRT14
_cod_depositor_comments
;
The following automatic conversions were performed:

data item '_atom_sites_solution_primary' value 'Other' was changed to
'other' in accordance with the
/home/data/users/saulius/crontab/automatic-downloads/rss-feeds/RSC/lib/dictionaries/cif_core.dic
dictionary named 'cif_core.dic' version 2.4.2 last updated on
2011-04-26.

Automatic conversion script
Id: cif_fix_values 7556 2019-12-06 15:28:31Z antanas 

 Adding full bibliography for 7707232--7707239.cif.
;
_cod_original_sg_symbol_Hall 'P 2ac 2ab '
_cod_original_sg_symbol_H-M 'P 21 21 21 '
_cod_original_formula_sum 'C106 H144.00 B4 N8 O4'
_cod_database_code 7707234

loop_
_symmetry_equiv_pos_as_xyz
x,y,z
-x+1/2,-y,z+1/2
x+1/2,-y+1/2,-z
-x,y+1/2,-z+1/2

loop_
_atom_site_label
_atom_site_type_symbol
_atom_site_fract_x
_atom_site_fract_y
_atom_site_fract_z
_atom_site_U_iso_or_equiv
_atom_site_occupancy
_atom_site_adp_type
_atom_site_refinement_flags_posn
_atom_site_refinement_flags_adp
_atom_site_refinement_flags_occupancy
_atom_site_disorder_assembly
_atom_site_disorder_group
_atom_site_attached_hydrogens
O1 O 0.2407(2) 0.52453(12) 0.53258(7) 0.0331 0.708(4) Uani . . P 1 2 .
O2 O 0.2862(5) 0.4731(3) 0.53431(16) 0.0282 0.292(4) Uani . . P 1 1 .
C3 C 0.2764(4) 0.4799(3) 0.50926(15) 0.0315 0.566(4) Uani D . P 1 2 .
C4 C 0.2642(6) 0.5075(4) 0.5068(2) 0.0385 0.434(4) Uani D . P 1 1 .
O5 O 0.2249(6) 0.5023(3) 0.48430(18) 0.0388 0.292(4) Uani D . P 1 1 .
O6 O 0.3197(2) 0.49817(13) 0.48465(7) 0.0372 0.708(4) Uani D . P 1 2 .
B7 B 0.2561(3) 0.40585(15) 0.51979(9) 0.0337 1.0000 Uani D . . . . .
N8 N 0.16438(18) 0.37322(10) 0.53267(6) 0.0308 1.0000 Uani . . . . . .
C9 C 0.1813(2) 0.30631(13) 0.52874(7) 0.0335 1.0000 Uani . . . . . .
C10 C 0.2782(2) 0.29657(13) 0.51544(7) 0.0314 1.0000 Uani . . . . . .
N11 N 0.32838(18) 0.35586(10) 0.50965(6) 0.0287 1.0000 Uani . . . . . .
C12 C 0.4337(2) 0.35836(12) 0.49485(7) 0.0303 1.0000 Uani . . . . . .
C13 C 0.4429(2) 0.36217(15) 0.45993(8) 0.0362 1.0000 Uani . . . . . .
C14 C 0.5461(2) 0.36377(15) 0.44607(9) 0.0404 1.0000 Uani . . . . . .
C15 C 0.6352(2) 0.36115(15) 0.46627(9) 0.0420 1.0000 Uani . . . . . .
C16 C 0.6247(2) 0.35600(14) 0.50066(9) 0.0416 1.0000 Uani . . . . . .
C17 C 0.5242(2) 0.35407(12) 0.51603(8) 0.0334 1.0000 Uani . . . . . .
C18 C 0.5115(3) 0.34783(15) 0.55377(8) 0.0428 1.0000 Uani . . . . . .
C19 C 0.5015(4) 0.4144(2) 0.57085(10) 0.0657 1.0000 Uani . . . . . .
C20 C 0.6035(3) 0.30838(19) 0.56997(10) 0.0574 1.0000 Uani . . . . . .
C21 C 0.3466(3) 0.3623(2) 0.43679(8) 0.0492 1.0000 Uani . . . . . .
C22 C 0.3478(4) 0.4205(2) 0.41219(10) 0.0674 1.0000 Uani . . . . . .
C23 C 0.3387(4) 0.2982(2) 0.41726(11) 0.0682 1.0000 Uani . . . . . .
C24 C 0.0634(2) 0.39539(14) 0.54588(9) 0.0416 1.0000 Uani . . . . . .
C25 C 0.0478(3) 0.39175(17) 0.58075(10) 0.0581 1.0000 Uani . . . . . .
C26 C 0.1356(4) 0.3710(2) 0.60453(10) 0.0674 1.0000 Uani . . . . . .
C27 C 0.1022(5) 0.3167(3) 0.62876(12) 0.0861 1.0000 Uani . . . . . .
C28 C 0.1787(7) 0.4297(3) 0.62388(15) 0.1191 1.0000 Uani . . . . . .
C29 C -0.0526(4) 0.4090(2) 0.59310(15) 0.0832 1.0000 Uani . . . . . .
C30 C -0.1322(4) 0.4290(2) 0.57188(18) 0.0937 1.0000 Uani . . . . . .
C31 C -0.1148(3) 0.43337(19) 0.53759(16) 0.0745 1.0000 Uani . . . . . .
C32 C -0.0159(2) 0.41638(14) 0.52341(11) 0.0503 1.0000 Uani . . . . . .
C33 C 0.0028(3) 0.41789(17) 0.48607(11) 0.0555 1.0000 Uani . . . . . .
C34 C -0.0607(5) 0.4695(2) 0.46697(16) 0.0915 1.0000 Uani . . . . . .
C35 C -0.0195(5) 0.3516(2) 0.46942(13) 0.0874 1.0000 Uani . . . . . .
B36 B 0.2705(3) 0.59206(17) 0.52468(9) 0.0388 1.0000 Uani D . . . . .
N37 N 0.3633(2) 0.62502(11) 0.53613(6) 0.0369 1.0000 Uani . . . . . .
C38 C 0.4600(3) 0.60400(14) 0.55233(8) 0.0442 1.0000 Uani . . . . . .
C39 C 0.5476(3) 0.58651(14) 0.53282(10) 0.0471 1.0000 Uani . . . . . .
C40 C 0.6441(3) 0.57133(19) 0.54962(14) 0.0690 1.0000 Uani . . . . . .
C41 C 0.6506(5) 0.5737(2) 0.58376(16) 0.0877 1.0000 Uani . . . . . .
C42 C 0.5653(6) 0.5899(2) 0.60259(13) 0.0895 1.0000 Uani . . . . . .
C43 C 0.4659(4) 0.6056(2) 0.58758(10) 0.0686 1.0000 Uani . . . . . .
C44 C 0.3702(6) 0.6255(2) 0.60854(10) 0.1005 1.0000 Uani D . . . . .
C45 C 0.348(2) 0.5650(5) 0.6306(3) 0.1012 0.385(9) Uani D . P 2 1 .
C46 C 0.3405(12) 0.5829(4) 0.63962(18) 0.1021 0.615(9) Uani D . P 2 2 .
C47 C 0.3719(13) 0.6979(3) 0.6194(3) 0.1198 0.615(9) Uani D . P 2 2 .
C48 C 0.4125(16) 0.6814(6) 0.6315(3) 0.0956 0.385(9) Uani D . P 2 1 .
C49 C 0.5408(3) 0.58695(17) 0.49506(10) 0.0500 1.0000 Uani . . . . . .
C50 C 0.6009(4) 0.5302(2) 0.47885(14) 0.0783 1.0000 Uani . . . . . .
C51 C 0.5819(4) 0.6512(2) 0.48066(14) 0.0789 1.0000 Uani . . . . . .
C52 C 0.3497(3) 0.69109(14) 0.52872(9) 0.0462 1.0000 Uani . . . . . .
C53 C 0.2557(3) 0.69976(14) 0.51403(9) 0.0453 1.0000 Uani . . . . . .
N54 N 0.2021(2) 0.64060(11) 0.51065(6) 0.0355 1.0000 Uani . . . . . .
C55 C 0.0968(2) 0.63881(14) 0.49632(8) 0.0370 1.0000 Uani . . . . . .
C56 C 0.0076(3) 0.64396(15) 0.51791(9) 0.0461 1.0000 Uani . . . . . .
C57 C -0.0939(3) 0.64404(17) 0.50276(12) 0.0553 1.0000 Uani . . . . . .
C58 C -0.1055(3) 0.64100(17) 0.46835(11) 0.0523 1.0000 Uani . . . . . .
C59 C -0.0178(3) 0.63794(18) 0.44802(10) 0.0538 1.0000 Uani . . . . . .
C60 C 0.0851(3) 0.63691(18) 0.46155(9) 0.0474 1.0000 Uani . . . . . .
C61 C 0.1802(3) 0.6346(3) 0.43800(10) 0.0763 1.0000 Uani . . . . . .
C62 C 0.1743(5) 0.5755(4) 0.41421(13) 0.1147 1.0000 Uani . . . . . .
C63 C 0.1896(5) 0.6981(4) 0.41846(15) 0.1221 1.0000 Uani . . . . . .
C64 C 0.0217(4) 0.6502(2) 0.55524(10) 0.0630 1.0000 Uani . . . . . .
C65 C 0.0091(5) 0.5860(2) 0.57307(13) 0.0849 1.0000 Uani . . . . . .
C66 C -0.0574(6) 0.7001(3) 0.57084(14) 0.1060 1.0000 Uani . . . . . .
O67 O 0.2069(5) 0.0553(3) 0.76685(15) 0.0391 0.344(4) Uani D . P 3 2 .
O68 O 0.2881(3) 0.05036(16) 0.76469(10) 0.0479 0.656(4) Uani D . P 3 1 .
C69 C 0.2393(6) 0.0606(4) 0.74275(18) 0.0371 0.457(4) Uani D . P 3 2 .
C70 C 0.2466(6) 0.0317(3) 0.74062(19) 0.0430 0.543(4) Uani D . P 3 1 .
O71 O 0.2154(2) 0.07694(15) 0.71735(9) 0.0381 0.656(4) Uani . . P 3 1 .
O72 O 0.2506(5) 0.0251(3) 0.71523(13) 0.0322 0.344(4) Uani . . P 3 2 .
B73 B 0.2227(3) -0.04129(16) 0.73044(11) 0.0437 1.0000 Uani D . . . . .
N74 N 0.12758(19) -0.07364(11) 0.71891(6) 0.0362 1.0000 Uani . . . . . .
C75 C 0.0250(2) -0.05108(14) 0.70746(8) 0.0397 1.0000 Uani . . . . . .
C76 C 0.0027(3) -0.05438(17) 0.67296(9) 0.0512 1.0000 Uani . . . . . .
C77 C -0.1009(4) -0.0368(2) 0.66264(12) 0.0668 1.0000 Uani . . . . . .
C78 C -0.1762(3) -0.0161(2) 0.68550(13) 0.0706 1.0000 Uani . . . . . .
C79 C -0.1515(3) -0.01275(19) 0.71925(12) 0.0603 1.0000 Uani . . . . . .
C80 C -0.0497(3) -0.02987(15) 0.73122(9) 0.0448 1.0000 Uani . . . . . .
C81 C -0.0233(3) -0.02791(17) 0.76844(9) 0.0508 1.0000 Uani . . . . . .
C82 C -0.0360(4) -0.0950(2) 0.78471(11) 0.0723 1.0000 Uani . . . . . .
C83 C -0.0897(5) 0.0208(2) 0.78854(14) 0.0880 1.0000 Uani . . . . . .
C84 C 0.0851(4) -0.0761(2) 0.64772(9) 0.0680 1.0000 Uani D . . . . .
C85 C 0.1033(9) -0.0270(4) 0.61857(19) 0.0820 0.615(9) Uani D . P 2 2 .
C86 C 0.1294(12) -0.0146(5) 0.6311(3) 0.0730 0.385(9) Uani D . P 2 1 .
C87 C 0.0275(13) -0.1177(7) 0.6205(2) 0.0835 0.385(9) Uani D . P 2 1 .
C88 C 0.0652(8) -0.1439(3) 0.6326(2) 0.0805 0.615(9) Uani D . P 2 2 .
C89 C 0.1455(2) -0.14078(14) 0.72207(8) 0.0382 1.0000 Uani . . . . . .
C90 C 0.2449(2) -0.15082(14) 0.73352(8) 0.0392 1.0000 Uani . . . . . .
N91 N 0.29529(19) -0.09142(11) 0.73891(7) 0.0356 1.0000 Uani . . . . . .
C92 C 0.4064(2) -0.08985(15) 0.74922(10) 0.0440 1.0000 Uani . . . . . .
C93 C 0.4301(3) -0.09004(18) 0.78345(11) 0.0564 1.0000 Uani . . . . . .
C94 C 0.3466(4) -0.0941(3) 0.81047(11) 0.0770 1.0000 Uani . . . . . .
C95 C 0.3524(6) -0.1583(3) 0.82986(15) 0.1101 1.0000 Uani . . . . . .
C96 C 0.3531(6) -0.0359(4) 0.83509(15) 0.1094 1.0000 Uani . . . . . .
C97 C 0.5389(3) -0.0902(2) 0.79216(16) 0.0837 1.0000 Uani . . . . . .
C98 C 0.6171(3) -0.0904(2) 0.7675(2) 0.1033 1.0000 Uani . . . . . .
C99 C 0.5904(3) -0.0918(2) 0.7341(2) 0.0924 1.0000 Uani . . . . . .
C100 C 0.4841(3) -0.09121(17) 0.72431(13) 0.0646 1.0000 Uani . . . . . .
C101 C 0.4572(4) -0.0945(2) 0.68725(13) 0.0872 1.0000 Uani D . . . . .
C102 C 0.4620(15) -0.1522(5) 0.6632(3) 0.0884 0.385(9) Uani D . P 2 1 .
C103 C 0.5387(8) -0.1446(3) 0.6718(2) 0.0900 0.615(9) Uani D . P 2 2 .
C104 C 0.4737(15) -0.0286(4) 0.6703(3) 0.0884 0.615(9) Uani D . P 2 2 .
C105 C 0.479(3) -0.0318(5) 0.6672(5) 0.0925 0.385(9) Uani D . P 2 1 .
B106 B 0.2423(3) 0.14494(17) 0.72516(9) 0.0365 1.0000 Uani D . . . . .
N107 N 0.17375(19) 0.19356(12) 0.73869(6) 0.0338 1.0000 Uani . . . . . .
C108 C 0.2237(2) 0.25327(14) 0.73368(10) 0.0446 1.0000 Uani . . . . . .
C109 C 0.3167(2) 0.24477(14) 0.71798(10) 0.0455 1.0000 Uani . . . . . .
N110 N 0.33211(18) 0.17849(11) 0.71184(6) 0.0319 1.0000 Uani . . . . . .
C111 C 0.4295(2) 0.15803(14) 0.69574(7) 0.0322 1.0000 Uani . . . . . .
C112 C 0.5175(2) 0.14077(14) 0.71606(7) 0.0347 1.0000 Uani . . . . . .
C113 C 0.5103(2) 0.14042(17) 0.75409(8) 0.0419 1.0000 Uani . . . . . .
C114 C 0.5554(4) 0.2037(2) 0.76851(11) 0.0663 1.0000 Uani . . . . . .
C115 C 0.5666(5) 0.0817(2) 0.76968(11) 0.0786 1.0000 Uani . . . . . .
C116 C 0.6135(3) 0.12593(17) 0.69973(9) 0.0452 1.0000 Uani . . . . . .
C117 C 0.6222(3) 0.1285(2) 0.66517(10) 0.0535 1.0000 Uani . . . . . .
C118 C 0.5339(3) 0.1448(2) 0.64571(9) 0.0564 1.0000 Uani . . . . . .
C119 C 0.4364(3) 0.16017(18) 0.66067(8) 0.0463 1.0000 Uani . . . . . .
C120 C 0.3416(3) 0.1768(3) 0.63925(9) 0.0681 1.0000 Uani . . . . . .
C121 C 0.3019(5) 0.1161(4) 0.62031(16) 0.1198 1.0000 Uani . . . . . .
C122 C 0.3628(5) 0.2313(3) 0.61422(12) 0.0888 1.0000 Uani . . . . . .
C123 C 0.0723(2) 0.19055(14) 0.75580(7) 0.0349 1.0000 Uani . . . . . .
C124 C -0.0222(2) 0.19565(13) 0.73706(7) 0.0323 1.0000 Uani . . . . . .
C125 C -0.0188(2) 0.20284(15) 0.69888(8) 0.0392 1.0000 Uani . . . . . .
C126 C -0.1130(3) 0.24247(17) 0.68496(9) 0.0485 1.0000 Uani . . . . . .
C127 C -0.0139(4) 0.13606(19) 0.68147(9) 0.0609 1.0000 Uani . . . . . .
C128 C -0.1192(2) 0.19428(14) 0.75458(8) 0.0387 1.0000 Uani . . . . . .
C129 C -0.1219(3) 0.19090(15) 0.78934(9) 0.0425 1.0000 Uani . . . . . .
C130 C -0.0281(3) 0.18773(17) 0.80750(8) 0.0450 1.0000 Uani . . . . . .
C131 C 0.0710(3) 0.18695(17) 0.79110(8) 0.0428 1.0000 Uani . . . . . .
C132 C 0.1734(3) 0.1838(2) 0.81129(8) 0.0783 1.0000 Uani D . . . . .
C133 C 0.1964(15) 0.2555(4) 0.8220(3) 0.0832 0.385(9) Uani D . P 2 1 .
C134 C 0.1917(10) 0.2432(4) 0.83387(19) 0.0871 0.615(9) Uani D . P 2 2 .
C135 C 0.1669(9) 0.1218(4) 0.83386(19) 0.0861 0.615(9) Uani D . P 2 2 .
C136 C 0.1856(16) 0.1396(6) 0.8424(2) 0.0914 0.385(9) Uani D . P 2 1 .
H91 H 0.1286 0.2746 0.5349 0.0437 1.0000 Uiso R . . . . .
H101 H 0.3102 0.2551 0.5098 0.0414 1.0000 Uiso R . . . . .
H141 H 0.5531 0.3675 0.4214 0.0533 1.0000 Uiso R . . . . .
H151 H 0.7065 0.3616 0.4562 0.0522 1.0000 Uiso R . . . . .
H161 H 0.6868 0.3542 0.5148 0.0529 1.0000 Uiso R . . . . .
H181 H 0.4438 0.3226 0.5580 0.0573 1.0000 Uiso R . . . . .
H193 H 0.4953 0.4088 0.5954 0.1002 1.0000 Uiso R . . . . .
H191 H 0.5682 0.4394 0.5655 0.0997 1.0000 Uiso R . . . . .
H192 H 0.4396 0.4378 0.5619 0.1000 1.0000 Uiso R . . . . .
H201 H 0.5789 0.2965 0.5925 0.0935 1.0000 Uiso R . . . . .
H202 H 0.6679 0.3373 0.5712 0.0941 1.0000 Uiso R . . . . .
H203 H 0.6158 0.2684 0.5562 0.0945 1.0000 Uiso R . . . . .
H211 H 0.2812 0.3669 0.4511 0.0615 1.0000 Uiso R . . . . .
H222 H 0.2813 0.4177 0.3994 0.1102 1.0000 Uiso R . . . . .
H221 H 0.3511 0.4611 0.4259 0.1106 1.0000 Uiso R . . . . .
H223 H 0.4090 0.4159 0.3964 0.1102 1.0000 Uiso R . . . . .
H233 H 0.2732 0.2988 0.4033 0.1116 1.0000 Uiso R . . . . .
H231 H 0.3363 0.2621 0.4336 0.1120 1.0000 Uiso R . . . . .
H232 H 0.4013 0.2934 0.4024 0.1123 1.0000 Uiso R . . . . .
H261 H 0.1966 0.3544 0.5903 0.0865 1.0000 Uiso R . . . . .
H271 H 0.1613 0.3115 0.6455 0.1367 1.0000 Uiso R . . . . .
H273 H 0.0355 0.3297 0.6401 0.1362 1.0000 Uiso R . . . . .
H272 H 0.0904 0.2774 0.6152 0.1363 1.0000 Uiso R . . . . .
H282 H 0.2289 0.4153 0.6412 0.1821 1.0000 Uiso R . . . . .
H281 H 0.1161 0.4498 0.6346 0.1822 1.0000 Uiso R . . . . .
H283 H 0.2118 0.4601 0.6080 0.1823 1.0000 Uiso R . . . . .
H291 H -0.0649 0.4072 0.6169 0.1006 1.0000 Uiso R . . . . .
H301 H -0.2006 0.4387 0.5811 0.1187 1.0000 Uiso R . . . . .
H311 H -0.1685 0.4478 0.5232 0.0959 1.0000 Uiso R . . . . .
H331 H 0.0829 0.4272 0.4828 0.0701 1.0000 Uiso R . . . . .
H341 H -0.0376 0.4696 0.4430 0.1322 1.0000 Uiso R . . . . .
H343 H -0.0424 0.5113 0.4780 0.1322 1.0000 Uiso R . . . . .
H342 H -0.1382 0.4595 0.4698 0.1325 1.0000 Uiso R . . . . .
H352 H -0.0091 0.3521 0.4442 0.1345 1.0000 Uiso R . . . . .
H351 H 0.0281 0.3195 0.4800 0.1342 1.0000 Uiso R . . . . .
H353 H -0.0949 0.3402 0.4752 0.1347 1.0000 Uiso R . . . . .
H401 H 0.7032 0.5604 0.5362 0.0907 1.0000 Uiso R . . . . .
H411 H 0.7172 0.5635 0.5949 0.1046 1.0000 Uiso R . . . . .
H421 H 0.5700 0.5910 0.6263 0.1076 1.0000 Uiso R . . . . .
H451 H 0.3158 0.5785 0.6515 0.1522 0.385(9) Uiso R . P 2 1 .
H452 H 0.4157 0.5434 0.6354 0.1522 0.385(9) Uiso R . P 2 1 .
H453 H 0.3013 0.5358 0.6187 0.1521 0.385(9) Uiso R . P 2 1 .
H463 H 0.2645 0.5871 0.6437 0.1533 0.615(9) Uiso R . P 2 2 .
H461 H 0.3796 0.5997 0.6589 0.1531 0.615(9) Uiso R . P 2 2 .
H462 H 0.3602 0.5379 0.6361 0.1530 0.615(9) Uiso R . P 2 2 .
H471 H 0.3007 0.7086 0.6280 0.1762 0.615(9) Uiso R . P 2 2 .
H472 H 0.4258 0.7029 0.6372 0.1761 0.615(9) Uiso R . P 2 2 .
H473 H 0.3890 0.7236 0.5994 0.1761 0.615(9) Uiso R . P 2 2 .
H482 H 0.3552 0.6992 0.6457 0.1548 0.385(9) Uiso R . P 2 1 .
H483 H 0.4700 0.6659 0.6460 0.1550 0.385(9) Uiso R . P 2 1 .
H481 H 0.4416 0.7152 0.6167 0.1552 0.385(9) Uiso R . P 2 1 .
H491 H 0.4628 0.5824 0.4883 0.0627 1.0000 Uiso R . . . . .
H503 H 0.5838 0.5273 0.4544 0.1200 1.0000 Uiso R . . . . .
H501 H 0.6783 0.5361 0.4819 0.1198 1.0000 Uiso R . . . . .
H502 H 0.5789 0.4897 0.4903 0.1204 1.0000 Uiso R . . . . .
H511 H 0.5688 0.6528 0.4563 0.1254 1.0000 Uiso R . . . . .
H512 H 0.6590 0.6557 0.4853 0.1258 1.0000 Uiso R . . . . .
H513 H 0.5415 0.6878 0.4916 0.1247 1.0000 Uiso R . . . . .
H521 H 0.4009 0.7245 0.5338 0.0608 1.0000 Uiso R . . . . .
H531 H 0.2267 0.7400 0.5069 0.0578 1.0000 Uiso R . . . . .
H571 H -0.1545 0.6474 0.5169 0.0727 1.0000 Uiso R . . . . .
H581 H -0.1765 0.6404 0.4584 0.0674 1.0000 Uiso R . . . . .
H591 H -0.0261 0.6371 0.4235 0.0678 1.0000 Uiso R . . . . .
H611 H 0.2475 0.6292 0.4523 0.0967 1.0000 Uiso R . . . . .
H622 H 0.2331 0.5786 0.3975 0.1731 1.0000 Uiso R . . . . .
H621 H 0.1824 0.5356 0.4277 0.1736 1.0000 Uiso R . . . . .
H623 H 0.1053 0.5758 0.4021 0.1730 1.0000 Uiso R . . . . .
H633 H 0.2465 0.6956 0.4017 0.1981 1.0000 Uiso R . . . . .
H631 H 0.2061 0.7333 0.4350 0.1983 1.0000 Uiso R . . . . .
H632 H 0.1206 0.7059 0.4073 0.1979 1.0000 Uiso R . . . . .
H641 H 0.0957 0.6678 0.5600 0.0822 1.0000 Uiso R . . . . .
H651 H 0.0192 0.5919 0.5978 0.1419 1.0000 Uiso R . . . . .
H653 H -0.0676 0.5736 0.5691 0.1422 1.0000 Uiso R . . . . .
H652 H 0.0579 0.5527 0.5628 0.1421 1.0000 Uiso R . . . . .
H662 H -0.0312 0.7123 0.5938 0.1640 1.0000 Uiso R . . . . .
H661 H -0.0603 0.7388 0.5560 0.1639 1.0000 Uiso R . . . . .
H663 H -0.1288 0.6781 0.5726 0.1647 1.0000 Uiso R . . . . .
H771 H -0.1186 -0.0384 0.6388 0.0867 1.0000 Uiso R . . . . .
H781 H -0.2483 -0.0048 0.6780 0.0889 1.0000 Uiso R . . . . .
H791 H -0.2067 0.0017 0.7355 0.0814 1.0000 Uiso R . . . . .
H811 H 0.0551 -0.0162 0.7700 0.0694 1.0000 Uiso R . . . . .
H821 H -0.0065 -0.0951 0.8080 0.1164 1.0000 Uiso R . . . . .
H822 H -0.1142 -0.1066 0.7848 0.1167 1.0000 Uiso R . . . . .
H823 H 0.0030 -0.1272 0.7698 0.1167 1.0000 Uiso R . . . . .
H832 H -0.0572 0.0253 0.8116 0.1366 1.0000 Uiso R . . . . .
H833 H -0.1671 0.0063 0.7912 0.1366 1.0000 Uiso R . . . . .
H831 H -0.0859 0.0652 0.7766 0.1359 1.0000 Uiso R . . . . .
H851 H 0.1637 -0.0422 0.6042 0.1292 0.615(9) Uiso R . P 2 2 .
H853 H 0.1153 0.0170 0.6271 0.1297 0.615(9) Uiso R . P 2 2 .
H852 H 0.0373 -0.0269 0.6046 0.1289 0.615(9) Uiso R . P 2 2 .
H862 H 0.1848 -0.0250 0.6143 0.1163 0.385(9) Uiso R . P 2 1 .
H861 H 0.1581 0.0127 0.6490 0.1160 0.385(9) Uiso R . P 2 1 .
H863 H 0.0669 0.0063 0.6205 0.1162 0.385(9) Uiso R . P 2 1 .
H873 H 0.0797 -0.1404 0.6065 0.1282 0.385(9) Uiso R . P 2 1 .
H871 H -0.0191 -0.1482 0.6327 0.1285 0.385(9) Uiso R . P 2 1 .
H872 H -0.0162 -0.0891 0.6063 0.1280 0.385(9) Uiso R . P 2 1 .
H881 H 0.1256 -0.1541 0.6178 0.1243 0.615(9) Uiso R . P 2 2 .
H882 H 0.0649 -0.1727 0.6522 0.1240 0.615(9) Uiso R . P 2 2 .
H883 H -0.0035 -0.1452 0.6205 0.1249 0.615(9) Uiso R . P 2 2 .
H891 H 0.0922 -0.1733 0.7152 0.0527 1.0000 Uiso R . . . . .
H901 H 0.2803 -0.1934 0.7381 0.0508 1.0000 Uiso R . . . . .
H941 H 0.2738 -0.0905 0.7984 0.0941 1.0000 Uiso R . . . . .
H951 H 0.2948 -0.1597 0.8470 0.1681 1.0000 Uiso R . . . . .
H953 H 0.4222 -0.1602 0.8408 0.1682 1.0000 Uiso R . . . . .
H952 H 0.3444 -0.1946 0.8137 0.1681 1.0000 Uiso R . . . . .
H962 H 0.2930 -0.0389 0.8514 0.1713 1.0000 Uiso R . . . . .
H961 H 0.4249 -0.0400 0.8470 0.1711 1.0000 Uiso R . . . . .
H963 H 0.3490 0.0037 0.8212 0.1712 1.0000 Uiso R . . . . .
H971 H 0.5576 -0.0883 0.8157 0.1031 1.0000 Uiso R . . . . .
H981 H 0.6923 -0.0890 0.7744 0.1272 1.0000 Uiso R . . . . .
H991 H 0.6461 -0.0944 0.7176 0.1177 1.0000 Uiso R . . . . .
H1021 H 0.4252 -0.1404 0.6424 0.1401 0.385(9) Uiso R . P 2 1 .
H1022 H 0.4273 -0.1881 0.6749 0.1401 0.385(9) Uiso R . P 2 1 .
H1023 H 0.5362 -0.1629 0.6589 0.1401 0.385(9) Uiso R . P 2 1 .
H1032 H 0.5272 -0.1504 0.6479 0.1312 0.615(9) Uiso R . P 2 2 .
H1033 H 0.5326 -0.1860 0.6839 0.1307 0.615(9) Uiso R . P 2 2 .
H1031 H 0.6093 -0.1270 0.6756 0.1306 0.615(9) Uiso R . P 2 2 .
H1041 H 0.4798 -0.0339 0.6454 0.1392 0.615(9) Uiso R . P 2 2 .
H1043 H 0.4110 -0.0015 0.6767 0.1394 0.615(9) Uiso R . P 2 2 .
H1042 H 0.5404 -0.0075 0.6798 0.1393 0.615(9) Uiso R . P 2 2 .
H1052 H 0.4357 -0.0348 0.6440 0.1363 0.385(9) Uiso R . P 2 1 .
H1051 H 0.5628 -0.0324 0.6630 0.1359 0.385(9) Uiso R . P 2 1 .
H1053 H 0.4543 0.0096 0.6824 0.1361 0.385(9) Uiso R . P 2 1 .
H1081 H 0.1912 0.2938 0.7412 0.0562 1.0000 Uiso R . . . . .
H1091 H 0.3674 0.2793 0.7110 0.0598 1.0000 Uiso R . . . . .
H1131 H 0.4296 0.1389 0.7600 0.0556 1.0000 Uiso R . . . . .
H1142 H 0.5526 0.2024 0.7939 0.1112 1.0000 Uiso R . . . . .
H1141 H 0.6329 0.2064 0.7600 0.1121 1.0000 Uiso R . . . . .
H1143 H 0.5123 0.2416 0.7593 0.1111 1.0000 Uiso R . . . . .
H1153 H 0.5501 0.0818 0.7943 0.1229 1.0000 Uiso R . . . . .
H1151 H 0.6455 0.0892 0.7656 0.1241 1.0000 Uiso R . . . . .
H1152 H 0.5373 0.0401 0.7589 0.1237 1.0000 Uiso R . . . . .
H1161 H 0.6777 0.1144 0.7136 0.0605 1.0000 Uiso R . . . . .
H1171 H 0.6900 0.1196 0.6543 0.0674 1.0000 Uiso R . . . . .
H1181 H 0.5384 0.1453 0.6212 0.0719 1.0000 Uiso R . . . . .
H1201 H 0.2819 0.1917 0.6555 0.0958 1.0000 Uiso R . . . . .
H1212 H 0.2387 0.1292 0.6064 0.1752 1.0000 Uiso R . . . . .
H1211 H 0.2855 0.0820 0.6374 0.1754 1.0000 Uiso R . . . . .
H1213 H 0.3629 0.1029 0.6055 0.1752 1.0000 Uiso R . . . . .
H1223 H 0.2967 0.2382 0.6000 0.1435 1.0000 Uiso R . . . . .
H1221 H 0.3818 0.2711 0.6271 0.1437 1.0000 Uiso R . . . . .
H1222 H 0.4239 0.2183 0.5988 0.1430 1.0000 Uiso R . . . . .
H1251 H 0.0516 0.2278 0.6926 0.0498 1.0000 Uiso R . . . . .
H1261 H -0.0991 0.2488 0.6598 0.0807 1.0000 Uiso R . . . . .
H1263 H -0.1170 0.2856 0.6974 0.0816 1.0000 Uiso R . . . . .
H1262 H -0.1829 0.2169 0.6887 0.0814 1.0000 Uiso R . . . . .
H1272 H -0.0041 0.1420 0.6571 0.0999 1.0000 Uiso R . . . . .
H1271 H 0.0447 0.1085 0.6910 0.1001 1.0000 Uiso R . . . . .
H1273 H -0.0816 0.1138 0.6861 0.1000 1.0000 Uiso R . . . . .
H1281 H -0.1877 0.1957 0.7415 0.0541 1.0000 Uiso R . . . . .
H1291 H -0.1923 0.1894 0.8017 0.0568 1.0000 Uiso R . . . . .
H1301 H -0.0292 0.1852 0.8325 0.0562 1.0000 Uiso R . . . . .
H1331 H 0.2658 0.2574 0.8332 0.1273 0.385(9) Uiso R . P 2 1 .
H1332 H 0.1403 0.2711 0.8372 0.1272 0.385(9) Uiso R . P 2 1 .
H1333 H 0.1988 0.2828 0.8018 0.1270 0.385(9) Uiso R . P 2 1 .
H1342 H 0.2571 0.2342 0.8469 0.1320 0.615(9) Uiso R . P 2 2 .
H1343 H 0.1304 0.2450 0.8495 0.1319 0.615(9) Uiso R . P 2 2 .
H1341 H 0.1984 0.2833 0.8201 0.1324 0.615(9) Uiso R . P 2 2 .
H1351 H 0.2362 0.1136 0.8448 0.1264 0.615(9) Uiso R . P 2 2 .
H1353 H 0.1094 0.1292 0.8506 0.1261 0.615(9) Uiso R . P 2 2 .
H1352 H 0.1472 0.0856 0.8188 0.1256 0.615(9) Uiso R . P 2 2 .
H1362 H 0.2529 0.1507 0.8535 0.1350 0.385(9) Uiso R . P 2 1 .
H1361 H 0.1258 0.1491 0.8576 0.1350 0.385(9) Uiso R . P 2 1 .
H1363 H 0.1839 0.0944 0.8349 0.1354 0.385(9) Uiso R . P 2 1 .
H1321 H 0.2285 0.1717 0.7960 0.0986 0.385(9) Uiso R . P 2 1 .
H1322 H 0.2327 0.1799 0.7964 0.0986 0.615(9) Uiso R . P 2 2 .
H1011 H 0.3819 -0.0888 0.6891 0.1077 0.385(9) Uiso R . P 2 1 .
H1012 H 0.3857 -0.1092 0.6843 0.1077 0.615(9) Uiso R . P 2 2 .
H841 H 0.1429 -0.0986 0.6581 0.0916 0.385(9) Uiso R . P 2 1 .
H842 H 0.1513 -0.0787 0.6595 0.0916 0.615(9) Uiso R . P 2 2 .
H441 H 0.3107 0.6217 0.5937 0.1256 0.615(9) Uiso R . P 2 2 .
H442 H 0.3095 0.6370 0.5953 0.1256 0.385(9) Uiso R . P 2 1 .

loop_
_atom_site_aniso_label
_atom_site_aniso_U_11
_atom_site_aniso_U_22
_atom_site_aniso_U_33
_atom_site_aniso_U_23
_atom_site_aniso_U_13
_atom_site_aniso_U_12
O1 0.0412(15) 0.0225(13) 0.0357(14) -0.0002(10) 0.0039(12) 0.0025(11)
O2 0.033(3) 0.020(3) 0.032(3) -0.005(2) 0.004(3) -0.003(2)
C3 0.0376(12) 0.0170(11) 0.0398(12) -0.0053(9) 0.0096(10) 0.0000(10)
C4 0.0441(17) 0.0325(15) 0.0389(16) 0.0011(13) -0.0064(14) -0.0027(14)
O5 0.0460(19) 0.0317(17) 0.0386(18) 0.0015(15) -0.0059(16) -0.0025(16)
O6 0.0464(13) 0.0231(10) 0.0421(12) -0.0033(9) 0.0104(10) -0.0027(9)
B7 0.0364(12) 0.0198(11) 0.0447(12) -0.0032(9) 0.0098(11) 0.0009(10)
N8 0.0293(11) 0.0217(10) 0.0414(12) -0.0005(9) 0.0095(10) -0.0014(8)
C9 0.0332(13) 0.0216(12) 0.0456(15) 0.0026(11) 0.0031(12) -0.0037(10)
C10 0.0330(13) 0.0216(12) 0.0396(14) 0.0003(10) 0.0020(11) -0.0001(10)
N11 0.0282(11) 0.0225(10) 0.0353(11) 0.0024(8) 0.0067(9) 0.0030(9)
C12 0.0276(12) 0.0218(11) 0.0415(14) 0.0016(10) 0.0032(11) 0.0043(10)
C13 0.0277(13) 0.0360(14) 0.0447(15) -0.0010(12) 0.0096(12) 0.0042(11)
C14 0.0319(14) 0.0348(14) 0.0545(17) -0.0025(13) 0.0157(13) 0.0013(12)
C15 0.0261(13) 0.0314(14) 0.068(2) -0.0045(14) 0.0125(13) -0.0002(11)
C16 0.0266(13) 0.0271(13) 0.071(2) -0.0029(13) -0.0037(14) 0.0014(11)
C17 0.0307(13) 0.0199(11) 0.0496(15) -0.0007(10) 0.0008(12) 0.0027(10)
C18 0.0482(17) 0.0343(14) 0.0458(16) 0.0007(12) -0.0083(14) -0.0012(13)
C19 0.090(3) 0.052(2) 0.055(2) -0.0111(17) 0.000(2) 0.008(2)
C20 0.060(2) 0.053(2) 0.060(2) 0.0033(17) -0.0211(18) -0.0011(17)
C21 0.0365(16) 0.072(2) 0.0386(15) 0.0039(15) 0.0068(13) 0.0035(16)
C22 0.068(3) 0.081(3) 0.053(2) 0.016(2) -0.0022(19) 0.012(2)
C23 0.063(2) 0.084(3) 0.057(2) -0.004(2) -0.008(2) -0.024(2)
C24 0.0320(14) 0.0247(12) 0.068(2) -0.0064(13) 0.0178(14) -0.0077(11)
C25 0.059(2) 0.0411(17) 0.074(2) -0.0103(16) 0.037(2) -0.0134(16)
C26 0.085(3) 0.069(3) 0.0476(19) -0.0007(18) 0.028(2) -0.014(2)
C27 0.112(4) 0.074(3) 0.072(3) 0.007(2) 0.039(3) -0.016(3)
C28 0.179(7) 0.095(4) 0.084(4) 0.006(3) -0.010(4) -0.055(5)
C29 0.071(3) 0.060(2) 0.118(4) -0.017(3) 0.067(3) -0.013(2)
C30 0.051(3) 0.051(2) 0.180(6) -0.023(3) 0.069(4) -0.0084(19)
C31 0.0293(16) 0.044(2) 0.150(5) -0.016(2) 0.015(2) -0.0047(14)
C32 0.0263(13) 0.0263(14) 0.098(3) -0.0095(15) 0.0095(16) -0.0030(11)
C33 0.0342(16) 0.0419(17) 0.090(3) -0.0076(17) -0.0166(17) -0.0013(13)
C34 0.094(4) 0.038(2) 0.142(5) 0.009(3) -0.028(4) 0.000(2)
C35 0.125(4) 0.042(2) 0.095(3) -0.012(2) -0.054(3) 0.018(2)
B36 0.0448(16) 0.0306(14) 0.0411(15) -0.0005(11) -0.0069(13) 0.0004(12)
N37 0.0490(14) 0.0211(10) 0.0407(12) -0.0036(9) -0.0063(11) 0.0020(10)
C38 0.0565(19) 0.0262(13) 0.0499(17) -0.0009(12) -0.0198(15) -0.0052(13)
C39 0.0411(16) 0.0271(14) 0.073(2) 0.0045(14) -0.0144(16) -0.0112(12)
C40 0.054(2) 0.0437(19) 0.110(4) 0.007(2) -0.031(2) -0.0067(17)
C41 0.095(4) 0.055(3) 0.113(4) 0.009(3) -0.067(4) -0.011(3)
C42 0.132(5) 0.066(3) 0.070(3) -0.001(2) -0.065(3) -0.009(3)
C43 0.102(3) 0.048(2) 0.056(2) -0.0108(17) -0.031(2) 0.001(2)
C44 0.163(5) 0.094(3) 0.045(2) -0.020(2) -0.004(3) -0.001(3)
C45 0.158(7) 0.087(6) 0.059(5) -0.032(4) 0.012(6) -0.011(6)
C46 0.153(6) 0.099(5) 0.055(4) -0.018(4) -0.013(5) -0.027(5)
C47 0.187(7) 0.097(5) 0.075(5) -0.014(4) 0.018(5) 0.008(6)
C48 0.156(8) 0.089(6) 0.042(5) -0.019(4) -0.005(5) -0.001(6)
C49 0.0344(16) 0.0474(18) 0.068(2) 0.0057(16) 0.0060(15) -0.0026(14)
C50 0.092(3) 0.041(2) 0.102(4) -0.002(2) 0.011(3) -0.004(2)
C51 0.081(3) 0.046(2) 0.109(4) 0.021(2) 0.039(3) 0.010(2)
C52 0.0516(18) 0.0203(13) 0.067(2) -0.0001(13) 0.0078(16) -0.0027(12)
C53 0.0406(16) 0.0245(14) 0.071(2) 0.0100(14) 0.0098(16) 0.0046(12)
N54 0.0427(13) 0.0249(11) 0.0389(12) 0.0026(9) 0.0040(10) 0.0045(10)
C55 0.0324(14) 0.0251(13) 0.0535(17) 0.0040(12) 0.0084(13) 0.0069(11)
C56 0.0433(16) 0.0283(14) 0.067(2) -0.0018(13) 0.0187(16) 0.0017(12)
C57 0.0304(15) 0.0354(16) 0.100(3) -0.0018(17) 0.0237(17) 0.0016(13)
C58 0.0323(15) 0.0382(17) 0.086(3) 0.0069(17) -0.0024(16) 0.0087(13)
C59 0.0439(18) 0.0508(19) 0.067(2) 0.0189(17) -0.0042(16) 0.0110(15)
C60 0.0348(15) 0.0542(19) 0.0533(18) 0.0175(15) 0.0011(14) 0.0127(14)
C61 0.045(2) 0.143(5) 0.0408(19) 0.014(2) 0.0014(16) 0.014(3)
C62 0.079(4) 0.202(8) 0.063(3) -0.017(4) 0.005(3) 0.064(4)
C63 0.092(4) 0.195(8) 0.079(4) 0.054(4) 0.010(3) -0.047(5)
C64 0.067(2) 0.060(2) 0.063(2) -0.0120(18) 0.026(2) -0.0088(19)
C65 0.124(5) 0.057(2) 0.073(3) 0.003(2) 0.009(3) 0.021(3)
C66 0.165(6) 0.058(3) 0.095(4) -0.006(3) 0.069(4) 0.015(3)
O67 0.0385(17) 0.0401(17) 0.0386(17) -0.0026(14) 0.0069(14) -0.0027(15)
O68 0.0540(16) 0.0274(12) 0.0624(17) 0.0027(11) -0.0041(13) -0.0012(11)
C69 0.0351(15) 0.0394(15) 0.0368(15) -0.0018(13) 0.0072(13) -0.0038(13)
C70 0.0485(15) 0.0227(12) 0.0578(16) 0.0048(11) -0.0047(13) 0.0012(11)
O71 0.0328(15) 0.0312(16) 0.0504(19) 0.0024(13) 0.0000(14) -0.0036(12)
O72 0.046(3) 0.028(3) 0.023(3) 0.000(2) 0.003(2) 0.002(2)
B73 0.0470(15) 0.0243(12) 0.0599(16) 0.0036(11) -0.0064(13) -0.0003(11)
N74 0.0328(12) 0.0288(11) 0.0470(13) 0.0020(10) -0.0093(11) -0.0022(9)
C75 0.0341(15) 0.0332(14) 0.0519(17) 0.0090(12) -0.0117(13) -0.0075(12)
C76 0.054(2) 0.0450(17) 0.0548(19) 0.0079(14) -0.0178(16) -0.0130(15)
C77 0.063(3) 0.066(2) 0.071(3) 0.019(2) -0.036(2) -0.020(2)
C78 0.0389(19) 0.068(3) 0.105(4) 0.031(2) -0.019(2) -0.0120(18)
C79 0.0331(16) 0.052(2) 0.096(3) 0.021(2) -0.0024(18) -0.0076(15)
C80 0.0345(15) 0.0362(15) 0.064(2) 0.0109(14) -0.0018(15) -0.0067(12)
C81 0.0432(17) 0.0486(18) 0.060(2) 0.0028(15) 0.0072(16) -0.0104(15)
C82 0.103(4) 0.055(2) 0.059(2) 0.0101(18) 0.018(2) 0.024(2)
C83 0.133(5) 0.042(2) 0.089(3) -0.007(2) 0.012(3) 0.005(3)
C84 0.082(3) 0.074(2) 0.0481(18) 0.0007(17) -0.0119(18) -0.016(2)
C85 0.084(5) 0.094(5) 0.068(4) 0.008(4) -0.005(4) -0.023(4)
C86 0.077(6) 0.079(5) 0.064(5) -0.008(4) 0.008(5) -0.025(5)
C87 0.101(6) 0.085(6) 0.064(5) -0.011(5) -0.005(5) -0.025(5)
C88 0.097(5) 0.081(4) 0.063(4) -0.010(3) -0.009(4) -0.013(4)
C89 0.0353(14) 0.0264(13) 0.0530(17) -0.0024(12) -0.0014(13) -0.0052(11)
C90 0.0341(14) 0.0261(13) 0.0573(18) -0.0022(12) 0.0032(13) -0.0002(11)
N91 0.0283(11) 0.0284(12) 0.0503(14) -0.0027(10) -0.0024(10) -0.0024(9)
C92 0.0314(15) 0.0268(14) 0.074(2) -0.0015(13) -0.0034(15) 0.0027(11)
C93 0.0433(18) 0.0418(18) 0.084(3) 0.0098(17) -0.0225(19) -0.0033(14)
C94 0.067(3) 0.108(4) 0.056(2) 0.009(2) -0.024(2) -0.021(3)
C95 0.128(5) 0.112(5) 0.089(4) 0.032(3) -0.036(4) -0.057(4)
C96 0.122(5) 0.131(5) 0.076(3) -0.017(3) -0.024(4) -0.013(4)
C97 0.050(2) 0.051(2) 0.150(5) 0.036(3) -0.053(3) -0.0119(18)
C98 0.0278(19) 0.041(2) 0.241(8) 0.037(4) -0.025(3) -0.0053(16)
C99 0.035(2) 0.043(2) 0.199(7) -0.003(3) 0.024(3) -0.0028(16)
C100 0.0438(18) 0.0378(17) 0.112(3) -0.016(2) 0.021(2) -0.0092(15)
C101 0.094(3) 0.067(2) 0.101(3) -0.025(2) 0.045(3) -0.026(2)
C102 0.109(6) 0.053(5) 0.103(6) -0.016(4) 0.034(6) -0.021(5)
C103 0.110(5) 0.058(4) 0.102(5) -0.009(3) 0.061(4) -0.013(4)
C104 0.088(5) 0.068(4) 0.109(5) -0.005(4) -0.007(5) 0.004(4)
C105 0.097(7) 0.064(5) 0.116(7) -0.014(5) 0.014(6) -0.009(6)
B106 0.0336(13) 0.0364(14) 0.0395(14) 0.0003(11) 0.0074(12) -0.0007(12)
N107 0.0301(11) 0.0322(12) 0.0390(12) 0.0019(10) 0.0035(10) 0.0002(9)
C108 0.0311(14) 0.0274(14) 0.075(2) -0.0062(14) -0.0031(15) 0.0050(11)
C109 0.0325(14) 0.0233(13) 0.081(2) 0.0056(14) 0.0032(15) -0.0016(11)
N110 0.0269(11) 0.0275(11) 0.0412(12) 0.0048(9) 0.0032(10) 0.0012(9)
C111 0.0224(12) 0.0348(14) 0.0395(14) 0.0046(11) 0.0036(11) -0.0009(10)
C112 0.0286(13) 0.0345(13) 0.0411(14) -0.0002(11) 0.0003(11) -0.0063(11)
C113 0.0321(14) 0.0534(18) 0.0403(15) -0.0015(13) -0.0068(12) -0.0063(13)
C114 0.071(3) 0.066(2) 0.062(2) -0.025(2) -0.006(2) -0.002(2)
C115 0.122(4) 0.061(3) 0.053(2) 0.0092(19) -0.020(3) 0.004(3)
C116 0.0304(14) 0.0501(18) 0.0552(18) 0.0021(14) 0.0033(14) -0.0006(13)
C117 0.0337(16) 0.067(2) 0.060(2) -0.0020(17) 0.0138(15) 0.0029(15)
C118 0.0471(19) 0.085(3) 0.0373(16) 0.0063(17) 0.0121(15) -0.0003(19)
C119 0.0371(15) 0.060(2) 0.0418(16) 0.0112(14) 0.0057(14) 0.0013(15)
C120 0.049(2) 0.116(4) 0.0391(18) 0.024(2) 0.0009(16) 0.011(2)
C121 0.098(4) 0.153(6) 0.108(4) 0.051(4) -0.061(4) -0.043(4)
C122 0.096(4) 0.114(4) 0.057(2) 0.034(3) 0.011(3) 0.036(3)
C123 0.0315(13) 0.0337(14) 0.0394(14) -0.0021(11) 0.0061(12) 0.0075(11)
C124 0.0305(13) 0.0282(12) 0.0384(14) -0.0008(10) 0.0033(11) 0.0013(11)
C125 0.0337(14) 0.0413(15) 0.0424(15) -0.0003(12) -0.0017(12) -0.0025(12)
C126 0.0466(18) 0.0514(18) 0.0474(17) 0.0070(14) -0.0078(15) -0.0006(15)
C127 0.082(3) 0.054(2) 0.0462(18) -0.0153(16) -0.0021(19) 0.005(2)
C128 0.0329(14) 0.0329(14) 0.0503(17) -0.0010(12) 0.0036(13) -0.0009(12)
C129 0.0403(16) 0.0332(14) 0.0541(18) -0.0006(13) 0.0159(14) 0.0047(12)
C130 0.0498(18) 0.0516(18) 0.0338(14) -0.0004(13) 0.0082(13) 0.0108(15)
C131 0.0410(16) 0.0501(18) 0.0373(15) 0.0003(13) 0.0031(13) 0.0131(14)
C132 0.052(2) 0.144(4) 0.0389(17) -0.010(2) -0.0060(16) 0.025(2)
C133 0.057(5) 0.159(6) 0.033(5) -0.027(5) -0.021(5) 0.009(5)
C134 0.063(4) 0.159(6) 0.039(4) -0.027(4) -0.012(4) 0.004(4)
C135 0.062(4) 0.157(6) 0.039(3) 0.011(4) -0.016(3) 0.029(4)
C136 0.068(6) 0.164(7) 0.041(5) 0.005(5) -0.013(5) 0.026(6)

loop_
_atom_type_symbol
_atom_type_scat_dispersion_real
_atom_type_scat_dispersion_imag
_atom_type_scat_Cromer_Mann_a1
_atom_type_scat_Cromer_Mann_b1
_atom_type_scat_Cromer_Mann_a2
_atom_type_scat_Cromer_Mann_b2
_atom_type_scat_Cromer_Mann_a3
_atom_type_scat_Cromer_Mann_b3
_atom_type_scat_Cromer_Mann_a4
_atom_type_scat_Cromer_Mann_b4
_atom_type_scat_Cromer_Mann_c
_atom_type_scat_source
C 0.0181 0.0091 2.3100 20.8439 1.0200 10.2075 1.5886 0.5687 0.8650 51.6512 0.2156 'International Tables Vol C 4.2.6.8 and 6.1.1.4'
H 0.0000 0.0000 0.4930 10.5109 0.3229 26.1257 0.1402 3.1424 0.0408 57.7998 0.0030 'International Tables Vol C 4.2.6.8 and 6.1.1.4'
N 0.0311 0.0180 12.2126 0.0057 3.1322 9.8933 2.0125 28.9975 1.1663 0.5826 -11.5290 'International Tables Vol C 4.2.6.8 and 6.1.1.4'
B 0.0090 0.0039 2.0545 23.2185 1.3326 1.0210 1.0979 60.3498 0.7068 0.1403 -0.1932 'International Tables Vol C 4.2.6.8 and 6.1.1.4'
O 0.0492 0.0322 3.0485 13.2771 2.2868 5.7011 1.5463 0.3239 0.8670 32.9089 0.2508 'International Tables Vol C 4.2.6.8 and 6.1.1.4'

loop_
_geom_angle_atom_site_label_1
_geom_angle_site_symmetry_1
_geom_angle_atom_site_label_2
_geom_angle_site_symmetry_2
_geom_angle_atom_site_label_3
_geom_angle_site_symmetry_3
_geom_angle
_geom_angle_publ_flag
C3 . O1 . B36 . 113.8(3) yes
C4 . O2 . B7 . 96.9(5) yes
O1 . C3 . O6 . 119.5(5) yes
O1 . C3 . B7 . 114.0(4) yes
O6 . C3 . B7 . 126.4(4) yes
O2 . C4 . O5 . 139.3(9) yes
O2 . C4 . B36 . 100.0(5) yes
O5 . C4 . B36 . 116.6(8) yes
O2 . B7 . N8 . 119.0(3) yes
O2 . B7 . N11 . 126.6(3) yes
N8 . B7 . N11 . 105.7(2) yes
C3 . B7 . N8 . 132.1(3) yes
C3 . B7 . N11 . 120.8(3) yes
N8 . B7 . N11 . 105.7(2) yes
B7 . N8 . C9 . 107.6(2) yes
B7 . N8 . C24 . 133.4(2) yes
C9 . N8 . C24 . 118.9(2) yes
N8 . C9 . C10 . 109.2(2) yes
N8 . C9 . H91 . 122.4 no
C10 . C9 . H91 . 128.5 no
C9 . C10 . N11 . 110.0(2) yes
C9 . C10 . H101 . 126.7 no
N11 . C10 . H101 . 123.2 no
C10 . N11 . B7 . 107.4(2) yes
C10 . N11 . C12 . 120.7(2) yes
B7 . N11 . C12 . 131.9(2) yes
N11 . C12 . C13 . 118.9(2) yes
N11 . C12 . C17 . 119.1(2) yes
C13 . C12 . C17 . 122.0(3) yes
C12 . C13 . C14 . 117.9(3) yes
C12 . C13 . C21 . 122.5(3) yes
C14 . C13 . C21 . 119.5(3) yes
C13 . C14 . C15 . 121.1(3) yes
C13 . C14 . H141 . 118.3 no
C15 . C14 . H141 . 120.7 no
C14 . C15 . C16 . 120.4(3) yes
C14 . C15 . H151 . 120.0 no
C16 . C15 . H151 . 119.6 no
C15 . C16 . C17 . 121.4(3) yes
C15 . C16 . H161 . 120.6 no
C17 . C16 . H161 . 118.0 no
C12 . C17 . C16 . 117.3(3) yes
C12 . C17 . C18 . 120.8(3) yes
C16 . C17 . C18 . 121.9(3) yes
C17 . C18 . C19 . 111.8(3) yes
C17 . C18 . C20 . 112.2(3) yes
C19 . C18 . C20 . 110.2(3) yes
C17 . C18 . H181 . 107.2 no
C19 . C18 . H181 . 108.6 no
C20 . C18 . H181 . 106.6 no
C18 . C19 . H193 . 110.0 no
C18 . C19 . H191 . 107.3 no
H193 . C19 . H191 . 109.5 no
C18 . C19 . H192 . 110.1 no
H193 . C19 . H192 . 110.8 no
H191 . C19 . H192 . 109.1 no
C18 . C20 . H201 . 106.1 no
C18 . C20 . H202 . 107.8 no
H201 . C20 . H202 . 111.0 no
C18 . C20 . H203 . 108.6 no
H201 . C20 . H203 . 110.1 no
H202 . C20 . H203 . 113.0 no
C13 . C21 . C22 . 112.2(3) yes
C13 . C21 . C23 . 110.9(3) yes
C22 . C21 . C23 . 110.3(3) yes
C13 . C21 . H211 . 107.7 no
C22 . C21 . H211 . 107.1 no
C23 . C21 . H211 . 108.4 no
C21 . C22 . H222 . 106.0 no
C21 . C22 . H221 . 107.7 no
H222 . C22 . H221 . 111.7 no
C21 . C22 . H223 . 109.3 no
H222 . C22 . H223 . 108.8 no
H221 . C22 . H223 . 113.0 no
C21 . C23 . H233 . 109.0 no
C21 . C23 . H231 . 108.5 no
H233 . C23 . H231 . 110.8 no
C21 . C23 . H232 . 109.8 no
H233 . C23 . H232 . 108.8 no
H231 . C23 . H232 . 110.0 no
N8 . C24 . C25 . 117.7(3) yes
N8 . C24 . C32 . 119.0(3) yes
C25 . C24 . C32 . 123.2(3) yes
C24 . C25 . C26 . 122.2(3) yes
C24 . C25 . C29 . 117.3(5) yes
C26 . C25 . C29 . 120.4(4) yes
C25 . C26 . C27 . 113.6(4) yes
C25 . C26 . C28 . 110.3(5) yes
C27 . C26 . C28 . 110.9(4) yes
C25 . C26 . H261 . 107.1 no
C27 . C26 . H261 . 108.1 no
C28 . C26 . H261 . 106.4 no
C26 . C27 . H271 . 107.1 no
C26 . C27 . H273 . 108.6 no
H271 . C27 . H273 . 110.6 no
C26 . C27 . H272 . 107.3 no
H271 . C27 . H272 . 112.8 no
H273 . C27 . H272 . 110.3 no
C26 . C28 . H282 . 109.9 no
C26 . C28 . H281 . 105.6 no
H282 . C28 . H281 . 109.5 no
C26 . C28 . H283 . 109.3 no
H282 . C28 . H283 . 112.0 no
H281 . C28 . H283 . 110.3 no
C25 . C29 . C30 . 121.0(5) yes
C25 . C29 . H291 . 118.8 no
C30 . C29 . H291 . 120.2 no
C29 . C30 . C31 . 120.8(4) yes
C29 . C30 . H301 . 118.8 no
C31 . C30 . H301 . 120.3 no
C30 . C31 . C32 . 121.2(5) yes
C30 . C31 . H311 . 120.9 no
C32 . C31 . H311 . 117.9 no
C31 . C32 . C24 . 116.4(4) yes
C31 . C32 . C33 . 121.9(4) yes
C24 . C32 . C33 . 121.7(3) yes
C32 . C33 . C34 . 115.0(4) yes
C32 . C33 . C35 . 112.2(4) yes
C34 . C33 . C35 . 107.9(3) yes
C32 . C33 . H331 . 106.2 no
C34 . C33 . H331 . 108.4 no
C35 . C33 . H331 . 106.7 no
C33 . C34 . H341 . 109.0 no
C33 . C34 . H343 . 105.2 no
H341 . C34 . H343 . 110.7 no
C33 . C34 . H342 . 107.9 no
H341 . C34 . H342 . 112.9 no
H343 . C34 . H342 . 110.8 no
C33 . C35 . H352 . 113.1 no
C33 . C35 . H351 . 107.5 no
H352 . C35 . H351 . 110.7 no
C33 . C35 . H353 . 106.3 no
H352 . C35 . H353 . 110.7 no
H351 . C35 . H353 . 108.4 no
C4 . B36 . N37 . 126.7(4) yes
C4 . B36 . N54 . 118.3(3) yes
N37 . B36 . N54 . 106.3(3) yes
O1 . B36 . N37 . 126.2(3) yes
O1 . B36 . N54 . 126.2(3) yes
N37 . B36 . N54 . 106.3(3) yes
B36 . N37 . C38 . 133.5(2) yes
B36 . N37 . C52 . 107.3(3) yes
C38 . N37 . C52 . 119.2(3) yes
N37 . C38 . C39 . 119.5(3) yes
N37 . C38 . C43 . 119.0(4) yes
C39 . C38 . C43 . 121.4(4) yes
C38 . C39 . C40 . 117.9(4) yes
C38 . C39 . C49 . 120.7(3) yes
C40 . C39 . C49 . 121.4(4) yes
C39 . C40 . C41 . 120.9(5) yes
C39 . C40 . H401 . 117.2 no
C41 . C40 . H401 . 121.9 no
C40 . C41 . C42 . 121.1(4) yes
C40 . C41 . H411 . 120.0 no
C42 . C41 . H411 . 118.9 no
C41 . C42 . C43 . 121.3(4) yes
C41 . C42 . H421 . 120.8 no
C43 . C42 . H421 . 117.9 no
C42 . C43 . C38 . 117.5(5) yes
C42 . C43 . C44 . 121.6(4) yes
C38 . C43 . C44 . 120.9(4) yes
C43 . C44 . C45 . 103.5(9) yes
C43 . C44 . C48 . 104.6(9) yes
C45 . C44 . C48 . 108.84(7) yes
C43 . C44 . H442 . 113.2 no
C45 . C44 . H442 . 111.7 no
C48 . C44 . H442 . 114.2 no
C43 . C44 . C46 . 118.1(7) yes
C43 . C44 . C47 . 113.7(6) yes
C46 . C44 . C47 . 108.83(7) yes
C43 . C44 . H441 . 104.7 no
C46 . C44 . H441 . 104.9 no
C47 . C44 . H441 . 105.3 no
C44 . C45 . H451 . 109.3 no
C44 . C45 . H452 . 109.0 no
H451 . C45 . H452 . 109.3 no
C44 . C45 . H453 . 109.4 no
H451 . C45 . H453 . 110.0 no
H452 . C45 . H453 . 109.9 no
C44 . C46 . H463 . 108.4 no
C44 . C46 . H461 . 107.6 no
H463 . C46 . H461 . 109.3 no
C44 . C46 . H462 . 111.3 no
H463 . C46 . H462 . 111.1 no
H461 . C46 . H462 . 109.0 no
C44 . C47 . H471 . 107.5 no
C44 . C47 . H472 . 108.1 no
H471 . C47 . H472 . 110.6 no
C44 . C47 . H473 . 107.1 no
H471 . C47 . H473 . 111.1 no
H472 . C47 . H473 . 112.2 no
C44 . C48 . H482 . 111.2 no
C44 . C48 . H483 . 110.7 no
H482 . C48 . H483 . 108.6 no
C44 . C48 . H481 . 107.3 no
H482 . C48 . H481 . 110.6 no
H483 . C48 . H481 . 108.4 no
C39 . C49 . C50 . 112.8(3) yes
C39 . C49 . C51 . 111.1(3) yes
C50 . C49 . C51 . 109.7(3) yes
C39 . C49 . H491 . 108.6 no
C50 . C49 . H491 . 106.8 no
C51 . C49 . H491 . 107.6 no
C49 . C50 . H503 . 110.5 no
C49 . C50 . H501 . 109.7 no
H503 . C50 . H501 . 109.9 no
C49 . C50 . H502 . 108.2 no
H503 . C50 . H502 . 109.8 no
H501 . C50 . H502 . 108.7 no
C49 . C51 . H511 . 110.0 no
C49 . C51 . H512 . 109.9 no
H511 . C51 . H512 . 110.2 no
C49 . C51 . H513 . 108.5 no
H511 . C51 . H513 . 108.5 no
H512 . C51 . H513 . 109.8 no
N37 . C52 . C53 . 109.3(3) yes
N37 . C52 . H521 . 124.7 no
C53 . C52 . H521 . 126.0 no
C52 . C53 . N54 . 110.6(3) yes
C52 . C53 . H531 . 126.1 no
N54 . C53 . H531 . 123.3 no
C53 . N54 . B36 . 106.5(3) yes
C53 . N54 . C55 . 120.1(2) yes
B36 . N54 . C55 . 133.3(3) yes
N54 . C55 . C56 . 118.9(3) yes
N54 . C55 . C60 . 119.4(3) yes
C56 . C55 . C60 . 121.5(3) yes
C55 . C56 . C57 . 117.0(3) yes
C55 . C56 . C64 . 121.0(3) yes
C57 . C56 . C64 . 122.0(3) yes
C56 . C57 . C58 . 121.4(3) yes
C56 . C57 . H571 . 117.9 no
C58 . C57 . H571 . 120.7 no
C57 . C58 . C59 . 120.4(3) yes
C57 . C58 . H581 . 120.0 no
C59 . C58 . H581 . 119.6 no
C58 . C59 . C60 . 121.0(4) yes
C58 . C59 . H591 . 120.3 no
C60 . C59 . H591 . 118.7 no
C59 . C60 . C55 . 118.7(3) yes
C59 . C60 . C61 . 119.2(3) yes
C55 . C60 . C61 . 122.2(3) yes
C60 . C61 . C62 . 111.5(4) yes
C60 . C61 . C63 . 110.3(5) yes
C62 . C61 . C63 . 111.6(5) yes
C60 . C61 . H611 . 107.9 no
C62 . C61 . H611 . 107.2 no
C63 . C61 . H611 . 108.2 no
C61 . C62 . H622 . 108.9 no
C61 . C62 . H621 . 108.7 no
H622 . C62 . H621 . 109.9 no
C61 . C62 . H623 . 109.6 no
H622 . C62 . H623 . 108.8 no
H621 . C62 . H623 . 111.0 no
C61 . C63 . H633 . 110.9 no
C61 . C63 . H631 . 107.6 no
H633 . C63 . H631 . 109.7 no
C61 . C63 . H632 . 107.6 no
H633 . C63 . H632 . 109.8 no
H631 . C63 . H632 . 111.2 no
C56 . C64 . C65 . 112.2(3) yes
C56 . C64 . C66 . 112.1(4) yes
C65 . C64 . C66 . 109.0(4) yes
C56 . C64 . H641 . 108.8 no
C65 . C64 . H641 . 108.8 no
C66 . C64 . H641 . 105.7 no
C64 . C65 . H651 . 110.0 no
C64 . C65 . H653 . 104.3 no
H651 . C65 . H653 . 108.0 no
C64 . C65 . H652 . 110.0 no
H651 . C65 . H652 . 114.0 no
H653 . C65 . H652 . 110.1 no
C64 . C66 . H662 . 108.6 no
C64 . C66 . H661 . 108.4 no
H662 . C66 . H661 . 110.7 no
C64 . C66 . H663 . 107.1 no
H662 . C66 . H663 . 109.8 no
H661 . C66 . H663 . 112.0 no
O67 . C69 . O72 . 137.8(8) yes
O67 . C69 . B106 . 116.5(7) yes
O72 . C69 . B106 . 101.7(5) yes
O68 . C70 . O71 . 117.4(6) yes
O68 . C70 . B73 . 127.8(5) yes
O71 . C70 . B73 . 114.8(5) yes
C70 . O71 . B106 . 116.1(4) yes
C69 . O72 . B73 . 98.2(5) yes
C70 . B73 . N74 . 132.6(4) yes
C70 . B73 . N91 . 120.7(4) yes
N74 . B73 . N91 . 105.6(3) yes
O72 . B73 . N74 . 118.3(4) yes
O72 . B73 . N91 . 126.7(4) yes
N74 . B73 . N91 . 105.6(3) yes
B73 . N74 . C75 . 133.6(2) yes
B73 . N74 . C89 . 107.2(2) yes
C75 . N74 . C89 . 119.2(2) yes
N74 . C75 . C76 . 118.1(3) yes
N74 . C75 . C80 . 118.9(3) yes
C76 . C75 . C80 . 122.9(3) yes
C75 . C76 . C77 . 117.2(4) yes
C75 . C76 . C84 . 122.0(3) yes
C77 . C76 . C84 . 120.8(4) yes
C76 . C77 . C78 . 121.2(4) yes
C76 . C77 . H771 . 119.0 no
C78 . C77 . H771 . 119.8 no
C77 . C78 . C79 . 120.3(4) yes
C77 . C78 . H781 . 120.3 no
C79 . C78 . H781 . 119.5 no
C78 . C79 . C80 . 121.4(4) yes
C78 . C79 . H791 . 119.5 no
C80 . C79 . H791 . 119.1 no
C79 . C80 . C75 . 117.1(3) yes
C79 . C80 . C81 . 121.4(4) yes
C75 . C80 . C81 . 121.4(3) yes
C80 . C81 . C82 . 111.4(3) yes
C80 . C81 . C83 . 114.1(4) yes
C82 . C81 . C83 . 108.4(3) yes
C80 . C81 . H811 . 106.0 no
C82 . C81 . H811 . 106.8 no
C83 . C81 . H811 . 109.9 no
C81 . C82 . H821 . 110.7 no
C81 . C82 . H822 . 108.4 no
H821 . C82 . H822 . 110.8 no
C81 . C82 . H823 . 107.0 no
H821 . C82 . H823 . 111.3 no
H822 . C82 . H823 . 108.4 no
C81 . C83 . H832 . 108.4 no
C81 . C83 . H833 . 112.2 no
H832 . C83 . H833 . 108.4 no
C81 . C83 . H831 . 108.5 no
H832 . C83 . H831 . 108.6 no
H833 . C83 . H831 . 110.7 no
C76 . C84 . C86 . 106.8(7) yes
C76 . C84 . C87 . 108.1(7) yes
C86 . C84 . C87 . 108.85(7) yes
C76 . C84 . H841 . 112.1 no
C86 . C84 . H841 . 108.3 no
C87 . C84 . H841 . 112.6 no
C76 . C84 . C85 . 113.9(5) yes
C76 . C84 . C88 . 114.7(4) yes
C85 . C84 . C88 . 108.84(7) yes
C76 . C84 . H842 . 106.7 no
C85 . C84 . H842 . 105.8 no
C88 . C84 . H842 . 106.3 no
C84 . C85 . H851 . 109.4 no
C84 . C85 . H853 . 111.4 no
H851 . C85 . H853 . 112.0 no
C84 . C85 . H852 . 107.1 no
H851 . C85 . H852 . 108.2 no
H853 . C85 . H852 . 108.5 no
C84 . C86 . H862 . 111.5 no
C84 . C86 . H861 . 107.2 no
H862 . C86 . H861 . 111.1 no
C84 . C86 . H863 . 105.0 no
H862 . C86 . H863 . 111.1 no
H861 . C86 . H863 . 110.7 no
C84 . C87 . H873 . 110.5 no
C84 . C87 . H871 . 106.4 no
H873 . C87 . H871 . 111.8 no
C84 . C87 . H872 . 109.0 no
H873 . C87 . H872 . 109.4 no
H871 . C87 . H872 . 109.6 no
C84 . C88 . H881 . 107.7 no
C84 . C88 . H882 . 103.9 no
H881 . C88 . H882 . 110.5 no
C84 . C88 . H883 . 110.9 no
H881 . C88 . H883 . 111.9 no
H882 . C88 . H883 . 111.7 no
N74 . C89 . C90 . 109.3(3) yes
N74 . C89 . H891 . 122.4 no
C90 . C89 . H891 . 128.2 no
C89 . C90 . N91 . 109.7(3) yes
C89 . C90 . H901 . 127.5 no
N91 . C90 . H901 . 122.8 no
C90 . N91 . B73 . 108.3(3) yes
C90 . N91 . C92 . 119.8(2) yes
B73 . N91 . C92 . 131.8(3) yes
N91 . C92 . C93 . 118.7(3) yes
N91 . C92 . C100 . 118.0(3) yes
C93 . C92 . C100 . 123.2(3) yes
C92 . C93 . C94 . 123.4(3) yes
C92 . C93 . C97 . 116.6(4) yes
C94 . C93 . C97 . 119.9(4) yes
C93 . C94 . C95 . 112.1(5) yes
C93 . C94 . C96 . 111.8(4) yes
C95 . C94 . C96 . 110.3(4) yes
C93 . C94 . H941 . 106.2 no
C95 . C94 . H941 . 109.6 no
C96 . C94 . H941 . 106.5 no
C94 . C95 . H951 . 109.7 no
C94 . C95 . H953 . 107.5 no
H951 . C95 . H953 . 110.1 no
C94 . C95 . H952 . 108.6 no
H951 . C95 . H952 . 110.6 no
H953 . C95 . H952 . 110.4 no
C94 . C96 . H962 . 108.7 no
C94 . C96 . H961 . 105.9 no
H962 . C96 . H961 . 111.2 no
C94 . C96 . H963 . 106.4 no
H962 . C96 . H963 . 112.2 no
H961 . C96 . H963 . 112.1 no
C93 . C97 . C98 . 120.7(5) yes
C93 . C97 . H971 . 118.3 no
C98 . C97 . H971 . 121.0 no
C97 . C98 . C99 . 120.9(4) yes
C97 . C98 . H981 . 118.7 no
C99 . C98 . H981 . 120.4 no
C98 . C99 . C100 . 120.5(5) yes
C98 . C99 . H991 . 119.2 no
C100 . C99 . H991 . 120.3 no
C92 . C100 . C99 . 118.1(5) yes
C92 . C100 . C101 . 122.6(4) yes
C99 . C100 . C101 . 119.2(5) yes
C100 . C101 . C102 . 129.4(7) yes
C100 . C101 . C105 . 115.4(10) yes
C102 . C101 . C105 . 108.83(7) yes
C100 . C101 . H1011 . 98.0 no
C102 . C101 . H1011 . 100.6 no
C105 . C101 . H1011 . 96.3 no
C100 . C101 . C103 . 105.3(6) yes
C100 . C101 . C104 . 111.1(8) yes
C103 . C101 . C104 . 108.85(7) yes
C100 . C101 . H1012 . 110.2 no
C103 . C101 . H1012 . 110.5 no
C104 . C101 . H1012 . 110.8 no
C101 . C102 . H1021 . 108.5 no
C101 . C102 . H1022 . 106.1 no
H1021 . C102 . H1022 . 112.4 no
C101 . C102 . H1023 . 109.0 no
H1021 . C102 . H1023 . 110.8 no
H1022 . C102 . H1023 . 109.9 no
C101 . C103 . H1032 . 111.4 no
C101 . C103 . H1033 . 109.2 no
H1032 . C103 . H1033 . 111.3 no
C101 . C103 . H1031 . 106.6 no
H1032 . C103 . H1031 . 109.5 no
H1033 . C103 . H1031 . 108.7 no
C101 . C104 . H1041 . 110.5 no
C101 . C104 . H1043 . 106.1 no
H1041 . C104 . H1043 . 112.0 no
C101 . C104 . H1042 . 109.0 no
H1041 . C104 . H1042 . 110.8 no
H1043 . C104 . H1042 . 108.3 no
C101 . C105 . H1052 . 108.1 no
C101 . C105 . H1051 . 104.0 no
H1052 . C105 . H1051 . 111.2 no
C101 . C105 . H1053 . 108.8 no
H1052 . C105 . H1053 . 112.6 no
H1051 . C105 . H1053 . 111.8 no
O71 . B106 . N107 . 127.6(3) yes
O71 . B106 . N110 . 124.3(3) yes
N107 . B106 . N110 . 106.0(3) yes
C69 . B106 . N107 . 119.9(3) yes
C69 . B106 . N110 . 127.3(3) yes
N107 . B106 . N110 . 106.0(3) yes
B106 . N107 . C108 . 107.2(2) yes
B106 . N107 . C123 . 132.7(3) yes
C108 . N107 . C123 . 120.0(2) yes
N107 . C108 . C109 . 110.0(3) yes
N107 . C108 . H1081 . 121.6 no
C109 . C108 . H1081 . 128.3 no
C108 . C109 . N110 . 109.3(3) yes
C108 . C109 . H1091 . 126.5 no
N110 . C109 . H1091 . 124.2 no
C109 . N110 . B106 . 107.5(2) yes
C109 . N110 . C111 . 118.6(2) yes
B106 . N110 . C111 . 133.8(2) yes
N110 . C111 . C112 . 118.7(2) yes
N110 . C111 . C119 . 119.1(3) yes
C112 . C111 . C119 . 122.0(3) yes
C111 . C112 . C113 . 121.8(3) yes
C111 . C112 . C116 . 117.4(3) yes
C113 . C112 . C116 . 120.8(3) yes
C112 . C113 . C114 . 110.3(3) yes
C112 . C113 . C115 . 112.4(3) yes
C114 . C113 . C115 . 110.6(3) yes
C112 . C113 . H1131 . 106.5 no
C114 . C113 . H1131 . 107.4 no
C115 . C113 . H1131 . 109.4 no
C113 . C114 . H1142 . 109.7 no
C113 . C114 . H1141 . 105.6 no
H1142 . C114 . H1141 . 111.4 no
C113 . C114 . H1143 . 108.8 no
H1142 . C114 . H1143 . 111.2 no
H1141 . C114 . H1143 . 109.9 no
C113 . C115 . H1153 . 107.5 no
C113 . C115 . H1151 . 105.2 no
H1153 . C115 . H1151 . 110.9 no
C113 . C115 . H1152 . 109.0 no
H1153 . C115 . H1152 . 109.7 no
H1151 . C115 . H1152 . 114.2 no
C112 . C116 . C117 . 121.4(3) yes
C112 . C116 . H1161 . 118.9 no
C117 . C116 . H1161 . 119.6 no
C116 . C117 . C118 . 120.0(3) yes
C116 . C117 . H1171 . 120.5 no
C118 . C117 . H1171 . 119.5 no
C117 . C118 . C119 . 120.9(3) yes
C117 . C118 . H1181 . 120.8 no
C119 . C118 . H1181 . 118.3 no
C111 . C119 . C118 . 118.2(3) yes
C111 . C119 . C120 . 121.6(3) yes
C118 . C119 . C120 . 120.1(3) yes
C119 . C120 . C121 . 110.2(4) yes
C119 . C120 . C122 . 113.6(4) yes
C121 . C120 . C122 . 109.6(4) yes
C119 . C120 . H1201 . 106.6 no
C121 . C120 . H1201 . 108.3 no
C122 . C120 . H1201 . 108.4 no
C120 . C121 . H1212 . 107.7 no
C120 . C121 . H1211 . 107.7 no
H1212 . C121 . H1211 . 113.7 no
C120 . C121 . H1213 . 105.2 no
H1212 . C121 . H1213 . 110.6 no
H1211 . C121 . H1213 . 111.4 no
C120 . C122 . H1223 . 108.9 no
C120 . C122 . H1221 . 108.1 no
H1223 . C122 . H1221 . 111.5 no
C120 . C122 . H1222 . 109.3 no
H1223 . C122 . H1222 . 108.4 no
H1221 . C122 . H1222 . 110.5 no
N107 . C123 . C124 . 119.3(2) yes
N107 . C123 . C131 . 118.9(3) yes
C124 . C123 . C131 . 121.7(3) yes
C123 . C124 . C125 . 120.9(3) yes
C123 . C124 . C128 . 117.7(3) yes
C125 . C124 . C128 . 121.4(3) yes
C124 . C125 . C126 . 112.9(3) yes
C124 . C125 . C127 . 111.2(3) yes
C126 . C125 . C127 . 110.0(3) yes
C124 . C125 . H1251 . 107.9 no
C126 . C125 . H1251 . 107.3 no
C127 . C125 . H1251 . 107.3 no
C125 . C126 . H1261 . 106.8 no
C125 . C126 . H1263 . 109.0 no
H1261 . C126 . H1263 . 111.9 no
C125 . C126 . H1262 . 109.1 no
H1261 . C126 . H1262 . 110.3 no
H1263 . C126 . H1262 . 109.6 no
C125 . C127 . H1272 . 109.6 no
C125 . C127 . H1271 . 111.4 no
H1272 . C127 . H1271 . 110.5 no
C125 . C127 . H1273 . 107.4 no
H1272 . C127 . H1273 . 110.6 no
H1271 . C127 . H1273 . 107.3 no
C124 . C128 . C129 . 121.3(3) yes
C124 . C128 . H1281 . 119.0 no
C129 . C128 . H1281 . 119.8 no
C128 . C129 . C130 . 120.2(3) yes
C128 . C129 . H1291 . 120.6 no
C130 . C129 . H1291 . 119.2 no
C129 . C130 . C131 . 120.7(3) yes
C129 . C130 . H1301 . 120.9 no
C131 . C130 . H1301 . 118.4 no
C123 . C131 . C130 . 118.3(3) yes
C123 . C131 . C132 . 121.4(3) yes
C130 . C131 . C132 . 120.2(3) yes
C131 . C132 . C133 . 105.1(7) yes
C131 . C132 . C136 . 122.2(8) yes
C133 . C132 . C136 . 108.83(7) yes
C131 . C132 . H1321 . 106.6 no
C133 . C132 . H1321 . 106.7 no
C136 . C132 . H1321 . 106.5 no
C131 . C132 . C134 . 113.8(5) yes
C131 . C132 . C135 . 107.1(5) yes
C134 . C132 . C135 . 108.88(7) yes
C131 . C132 . H1322 . 109.5 no
C134 . C132 . H1322 . 108.4 no
C135 . C132 . H1322 . 109.1 no
C132 . C133 . H1331 . 109.0 no
C132 . C133 . H1332 . 110.1 no
H1331 . C133 . H1332 . 109.9 no
C132 . C133 . H1333 . 109.0 no
H1331 . C133 . H1333 . 108.9 no
H1332 . C133 . H1333 . 109.9 no
C132 . C134 . H1342 . 106.4 no
C132 . C134 . H1343 . 106.4 no
H1342 . C134 . H1343 . 108.8 no
C132 . C134 . H1341 . 110.7 no
H1342 . C134 . H1341 . 112.0 no
H1343 . C134 . H1341 . 112.3 no
C132 . C135 . H1351 . 110.3 no
C132 . C135 . H1353 . 107.3 no
H1351 . C135 . H1353 . 111.6 no
C132 . C135 . H1352 . 106.4 no
H1351 . C135 . H1352 . 111.1 no
H1353 . C135 . H1352 . 109.9 no
C132 . C136 . H1362 . 108.1 no
C132 . C136 . H1361 . 107.5 no
H1362 . C136 . H1361 . 109.3 no
C132 . C136 . H1363 . 108.5 no
H1362 . C136 . H1363 . 112.2 no
H1361 . C136 . H1363 . 111.1 no

loop_
_geom_bond_atom_site_label_1
_geom_bond_site_symmetry_1
_geom_bond_atom_site_label_2
_geom_bond_site_symmetry_2
_geom_bond_distance
_geom_bond_publ_flag
O1 . C3 . 1.375(6) yes
O1 . B36 . 1.469(4) yes
O2 . C4 . 1.328(10) yes
O2 . B7 . 1.542(6) yes
C3 . O6 . 1.177(6) yes
C3 . B7 . 1.597(6) yes
C4 . O5 . 1.023(10) yes
C4 . B36 . 1.876(9) yes
B7 . N8 . 1.420(4) yes
B7 . N11 . 1.424(4) yes
B7 . N8 . 1.420(4) yes
B7 . N11 . 1.424(4) yes
N8 . C9 . 1.399(3) yes
N8 . C24 . 1.439(4) yes
C9 . C10 . 1.333(4) yes
C9 . H91 . 0.957 no
C10 . N11 . 1.388(3) yes
C10 . H101 . 0.966 no
N11 . C12 . 1.439(3) yes
C12 . C13 . 1.391(4) yes
C12 . C17 . 1.409(4) yes
C13 . C14 . 1.399(4) yes
C13 . C21 . 1.510(4) yes
C14 . C15 . 1.371(5) yes
C14 . H141 . 0.986 no
C15 . C16 . 1.373(5) yes
C15 . H151 . 0.976 no
C16 . C17 . 1.395(4) yes
C16 . H161 . 0.956 no
C17 . C18 . 1.509(4) yes
C18 . C19 . 1.529(5) yes
C18 . C20 . 1.544(5) yes
C18 . H181 . 1.005 no
C19 . H193 . 0.984 no
C19 . H191 . 1.000 no
C19 . H192 . 0.977 no
C20 . H201 . 0.975 no
C20 . H202 . 0.999 no
C20 . H203 . 0.998 no
C21 . C22 . 1.543(5) yes
C21 . C23 . 1.530(6) yes
C21 . H211 . 0.999 no
C22 . H222 . 0.975 no
C22 . H221 . 0.994 no
C22 . H223 . 0.990 no
C23 . H233 . 0.987 no
C23 . H231 . 0.984 no
C23 . H232 . 0.983 no
C24 . C25 . 1.397(5) yes
C24 . C32 . 1.398(5) yes
C25 . C26 . 1.506(7) yes
C25 . C29 . 1.390(5) yes
C26 . C27 . 1.529(6) yes
C26 . C28 . 1.526(7) yes
C26 . H261 . 1.008 no
C27 . H271 . 0.997 no
C27 . H273 . 0.982 no
C27 . H272 . 0.981 no
C28 . H282 . 0.975 no
C28 . H281 . 0.980 no
C28 . H283 . 0.978 no
C29 . C30 . 1.364(9) yes
C29 . H291 . 0.958 no
C30 . C31 . 1.379(8) yes
C30 . H301 . 0.949 no
C31 . C32 . 1.400(5) yes
C31 . H311 . 0.929 no
C32 . C33 . 1.498(6) yes
C33 . C34 . 1.525(6) yes
C33 . C35 . 1.538(5) yes
C33 . H331 . 1.025 no
C34 . H341 . 0.994 no
C34 . H343 . 0.988 no
C34 . H342 . 0.994 no
C35 . H352 . 1.010 no
C35 . H351 . 0.981 no
C35 . H353 . 0.996 no
B36 . N37 . 1.415(4) yes
B36 . N54 . 1.425(4) yes
B36 . N37 . 1.415(4) yes
B36 . N54 . 1.425(4) yes
N37 . C38 . 1.433(4) yes
N37 . C52 . 1.398(4) yes
C38 . C39 . 1.387(5) yes
C38 . C43 . 1.399(5) yes
C39 . C40 . 1.410(5) yes
C39 . C49 . 1.499(5) yes
C40 . C41 . 1.356(7) yes
C40 . H401 . 0.936 no
C41 . C42 . 1.341(8) yes
C41 . H411 . 0.964 no
C42 . C43 . 1.413(7) yes
C42 . H421 . 0.941 no
C43 . C44 . 1.510(8) yes
C44 . C45 . 1.544(7) yes
C44 . C48 . 1.556(6) yes
C44 . H442 . 0.950 no
C44 . C46 . 1.556(6) yes
C44 . C47 . 1.548(6) yes
C44 . H441 . 0.950 no
C45 . H451 . 0.964 no
C45 . H452 . 0.968 no
C45 . H453 . 0.962 no
C46 . H463 . 0.965 no
C46 . H461 . 0.968 no
C46 . H462 . 0.966 no
C47 . H471 . 0.975 no
C47 . H472 . 0.980 no
C47 . H473 . 0.979 no
C48 . H482 . 0.980 no
C48 . H483 . 0.973 no
C48 . H481 . 0.977 no
C49 . C50 . 1.527(6) yes
C49 . C51 . 1.526(5) yes
C49 . H491 . 1.015 no
C50 . H503 . 0.994 no
C50 . H501 . 0.981 no
C50 . H502 . 0.987 no
C51 . H511 . 0.979 no
C51 . H512 . 0.983 no
C51 . H513 . 1.005 no
C52 . C53 . 1.321(5) yes
C52 . H521 . 0.958 no
C53 . N54 . 1.393(4) yes
C53 . H531 . 0.944 no
N54 . C55 . 1.432(4) yes
C55 . C56 . 1.408(4) yes
C55 . C60 . 1.386(5) yes
C56 . C57 . 1.401(5) yes
C56 . C64 . 1.495(6) yes
C57 . C58 . 1.373(6) yes
C57 . H571 . 0.945 no
C58 . C59 . 1.360(5) yes
C58 . H581 . 0.970 no
C59 . C60 . 1.391(5) yes
C59 . H591 . 0.977 no
C60 . C61 . 1.510(5) yes
C61 . C62 . 1.538(8) yes
C61 . C63 . 1.522(8) yes
C61 . H611 . 1.019 no
C62 . H622 . 0.991 no
C62 . H621 . 0.983 no
C62 . H623 . 0.984 no
C63 . H633 . 0.975 no
C63 . H631 . 0.997 no
C63 . H632 . 0.980 no
C64 . C65 . 1.505(6) yes
C64 . C66 . 1.551(6) yes
C64 . H641 . 1.010 no
C65 . H651 . 0.995 no
C65 . H653 . 1.003 no
C65 . H652 . 1.001 no
C66 . H662 . 0.998 no
C66 . H661 . 0.988 no
C66 . H663 . 1.002 no
O67 . C69 . 1.042(9) yes
O68 . C70 . 1.152(8) yes
C69 . O72 . 1.320(9) yes
C69 . B106 . 1.867(9) yes
C70 . O71 . 1.366(7) yes
C70 . B73 . 1.580(7) yes
O71 . B106 . 1.469(5) yes
O72 . B73 . 1.530(6) yes
B73 . N74 . 1.435(4) yes
B73 . N91 . 1.411(4) yes
B73 . N74 . 1.435(4) yes
B73 . N91 . 1.411(4) yes
N74 . C75 . 1.434(4) yes
N74 . C89 . 1.402(4) yes
C75 . C76 . 1.397(5) yes
C75 . C80 . 1.394(5) yes
C76 . C77 . 1.402(5) yes
C76 . C84 . 1.501(6) yes
C77 . C78 . 1.373(7) yes
C77 . H771 . 0.972 no
C78 . C79 . 1.374(7) yes
C78 . H781 . 0.976 no
C79 . C80 . 1.400(5) yes
C79 . H791 . 0.989 no
C80 . C81 . 1.512(5) yes
C81 . C82 . 1.529(5) yes
C81 . C83 . 1.524(6) yes
C81 . H811 . 1.008 no
C82 . H821 . 0.993 no
C82 . H822 . 1.004 no
C82 . H823 . 1.011 no
C83 . H832 . 1.003 no
C83 . H833 . 1.016 no
C83 . H831 . 1.028 no
C84 . C86 . 1.527(6) yes
C84 . C87 . 1.553(6) yes
C84 . H841 . 0.950 no
C84 . C85 . 1.550(6) yes
C84 . C88 . 1.536(6) yes
C84 . H842 . 0.950 no
C85 . H851 . 0.993 no
C85 . H853 . 0.976 no
C85 . H852 . 0.992 no
C86 . H862 . 0.983 no
C86 . H861 . 0.972 no
C86 . H863 . 0.984 no
C87 . H873 . 0.973 no
C87 . H871 . 0.981 no
C87 . H872 . 0.980 no
C88 . H881 . 0.978 no
C88 . H882 . 0.976 no
C88 . H883 . 0.982 no
C89 . C90 . 1.336(4) yes
C89 . H891 . 0.981 no
C90 . N91 . 1.389(4) yes
C90 . H901 . 0.996 no
N91 . C92 . 1.445(4) yes
C92 . C93 . 1.388(6) yes
C92 . C100 . 1.384(5) yes
C93 . C94 . 1.496(6) yes
C93 . C97 . 1.401(5) yes
C94 . C95 . 1.527(7) yes
C94 . C96 . 1.546(7) yes
C94 . H941 . 1.029 no
C95 . H951 . 0.989 no
C95 . H953 . 0.974 no
C95 . H952 . 0.989 no
C96 . H962 . 0.991 no
C96 . H961 . 1.015 no
C96 . H963 . 0.984 no
C97 . C98 . 1.380(9) yes
C97 . H971 . 0.964 no
C98 . C99 . 1.364(9) yes
C98 . H981 . 0.978 no
C99 . C100 . 1.382(7) yes
C99 . H991 . 0.956 no
C100 . C101 . 1.508(7) yes
C101 . C102 . 1.522(6) yes
C101 . C105 . 1.536(7) yes
C101 . H1011 . 0.950 no
C101 . C103 . 1.571(6) yes
C101 . C104 . 1.525(6) yes
C101 . H1012 . 0.950 no
C102 . H1021 . 0.976 no
C102 . H1022 . 0.971 no
C102 . H1023 . 0.967 no
C103 . H1032 . 0.965 no
C103 . H1033 . 0.978 no
C103 . H1031 . 0.964 no
C104 . H1041 . 0.996 no
C104 . H1043 . 0.992 no
C104 . H1042 . 1.011 no
C105 . H1052 . 1.063 no
C105 . H1051 . 1.064 no
C105 . H1053 . 1.085 no
B106 . N107 . 1.420(4) yes
B106 . N110 . 1.417(4) yes
B106 . N107 . 1.420(4) yes
B106 . N110 . 1.417(4) yes
N107 . C108 . 1.389(4) yes
N107 . C123 . 1.437(4) yes
C108 . C109 . 1.328(5) yes
C108 . H1081 . 0.973 no
C109 . N110 . 1.396(4) yes
C109 . H1091 . 0.990 no
N110 . C111 . 1.435(3) yes
C111 . C112 . 1.407(4) yes
C111 . C119 . 1.393(4) yes
C112 . C113 . 1.509(4) yes
C112 . C116 . 1.395(4) yes
C113 . C114 . 1.527(5) yes
C113 . C115 . 1.526(5) yes
C113 . H1131 . 1.034 no
C114 . H1142 . 1.008 no
C114 . H1141 . 1.026 no
C114 . H1143 . 1.014 no
C115 . H1153 . 0.996 no
C115 . H1151 . 1.009 no
C115 . H1152 . 1.023 no
C116 . C117 . 1.375(5) yes
C116 . H1161 . 1.000 no
C117 . C118 . 1.386(5) yes
C117 . H1171 . 0.967 no
C118 . C119 . 1.389(5) yes
C118 . H1181 . 0.973 no
C119 . C120 . 1.496(5) yes
C120 . C121 . 1.537(8) yes
C120 . C122 . 1.519(6) yes
C120 . H1201 . 1.030 no
C121 . H1212 . 0.998 no
C121 . H1211 . 0.995 no
C121 . H1213 . 0.998 no
C122 . H1223 . 1.009 no
C122 . H1221 . 0.993 no
C122 . H1222 . 1.013 no
C123 . C124 . 1.397(4) yes
C123 . C131 . 1.400(4) yes
C124 . C125 . 1.520(4) yes
C124 . C128 . 1.396(4) yes
C125 . C126 . 1.532(4) yes
C125 . C127 . 1.536(5) yes
C125 . H1251 . 1.047 no
C126 . H1261 . 1.021 no
C126 . H1263 . 1.015 no
C126 . H1262 . 1.028 no
C127 . H1272 . 0.982 no
C127 . H1271 . 0.999 no
C127 . H1273 . 0.978 no
C128 . C129 . 1.379(5) yes
C128 . H1281 . 1.000 no
C129 . C130 . 1.376(5) yes
C129 . H1291 . 1.004 no
C130 . C131 . 1.396(4) yes
C130 . H1301 . 0.991 no
C131 . C132 . 1.509(5) yes
C132 . C133 . 1.558(7) yes
C132 . C136 . 1.538(7) yes
C132 . H1321 . 0.950 no
C132 . C134 . 1.529(6) yes
C132 . C135 . 1.558(6) yes
C132 . H1322 . 0.950 no
C133 . H1331 . 0.974 no
C133 . H1332 . 0.978 no
C133 . H1333 . 0.977 no
C134 . H1342 . 0.983 no
C134 . H1343 . 0.984 no
C134 . H1341 . 0.992 no
C135 . H1351 . 0.983 no
C135 . H1353 . 0.988 no
C135 . H1352 . 0.984 no
C136 . H1362 . 0.976 no
C136 . H1361 . 0.978 no
C136 . H1363 . 0.974 no

loop_
_geom_hbond_atom_site_label_D
_geom_hbond_site_symmetry_D
_geom_hbond_atom_site_label_H
_geom_hbond_site_symmetry_H
_geom_hbond_atom_site_label_A
_geom_hbond_site_symmetry_A
_geom_hbond_angle_DHA
_geom_hbond_distance_DH
_geom_hbond_distance_HA
_geom_hbond_distance_DA
_geom_hbond_publ_flag
C19 . H192 . O2 . 167.83(17) 0.977 2.319 3.281(8) yes
C22 . H221 . O6 . 139.65(12) 0.994 2.482 3.302(8) yes
C33 . H331 . O5 . 148.6(2) 1.025 2.349 3.268(8) yes
C49 . H491 . O6 . 140.10(11) 1.015 2.489 3.331(8) yes
C62 . H621 . O5 . 140.0(3) 0.983 2.405 3.221(8) yes
C81 . H811 . O67 . 155.18(18) 1.008 2.400 3.342(8) yes
C96 . H963 . O68 . 144.92(17) 0.984 2.549 3.402(8) yes
C104 . H1043 . O72 . 151.9(2) 0.992 2.576 3.483(8) yes
C105 . H1043 . O72 . 155.1(7) 1.111 2.576 3.615(8) yes
C113 . H1131 . O68 . 135.55(11) 1.034 2.541 3.358(8) yes
C127 . H1271 . O71 . 160.82(12) 0.999 2.459 3.418(8) yes
C135 . H1352 . O67 . 132.3(3) 0.984 2.277 3.027(8) yes
C101 . H1011 . N91 . 122.76(17) 0.950 2.249 2.876(8) yes
